data_4079481
loop_
_publ_author_name
'Kameo, Hajime'
'Nakazawa, Hiroshi'

_publ_section_title
;
 Synthesis of a Rhodium Complex Featuring the Rh--H--B Linkage via a
 Hydride Migration from Rhodium to Borane: Study on the Electronic
 Deviation Induced by the Presence of the Boron Moiety
;
_journal_issue 21
_journal_name_full Organometallics
_journal_page_first 7476
_journal_paper_doi 10.1021/om300762u
_journal_volume 31
_journal_year 2012
_chemical_formula_moiety 'C75 H60 O3 P5 Rh3 '
_chemical_formula_sum 'C75 H60 O3 P5 Rh3'
_chemical_formula_weight 1472.88
_space_group_IT_number 33
_symmetry_cell_setting orthorhombic
_symmetry_Int_Tables_number 33
_symmetry_space_group_name_Hall 'P 2c -2n'
_symmetry_space_group_name_H-M 'P n a 21'
_cell_angle_alpha 90.0000
_cell_angle_beta 90.0000
_cell_angle_gamma 90.0000
_cell_formula_units_Z 4
_cell_length_a 35.4431(13)
_cell_length_b 12.4199(5)
_cell_length_c 14.3911(5)
_cell_measurement_reflns_used 17964
_cell_measurement_temperature 200.1
_cell_measurement_theta_max 27.5
_cell_measurement_theta_min 4.0
_cell_volume 6335.0(4)
_computing_cell_refinement CrystalClear
_computing_data_collection CrystalClear
_computing_data_reduction CrystalStructure
_computing_molecular_graphics Ortep-3(Farrugia,1997)
_computing_publication_material 'CrystalStructure 3.8'
_computing_structure_refinement CRYSTALS
_computing_structure_solution SIR97
_diffrn_ambient_temperature 200.1
_diffrn_detector_area_resol_mean 7.31
_diffrn_measured_fraction_theta_full 0.982
_diffrn_measured_fraction_theta_max 0.982
_diffrn_measurement_device_type 'Rigaku Mercury'
_diffrn_measurement_method '\w or \f'
_diffrn_radiation_type 'Mo K\a'
_diffrn_radiation_wavelength 0.71070
_diffrn_reflns_av_R_equivalents 0.038
_diffrn_reflns_limit_h_max 45
_diffrn_reflns_limit_h_min -45
_diffrn_reflns_limit_k_max 9
_diffrn_reflns_limit_k_min -15
_diffrn_reflns_limit_l_max 18
_diffrn_reflns_limit_l_min -18
_diffrn_reflns_number 47767
_diffrn_reflns_theta_full 27.48
_diffrn_reflns_theta_max 27.48
_exptl_absorpt_coefficient_mu 0.946
_exptl_absorpt_correction_T_max 0.954
_exptl_absorpt_correction_T_min 0.780
_exptl_absorpt_correction_type multi-scan
_exptl_absorpt_process_details 'Jacobson, R. (1998) Private communication'
_exptl_crystal_colour black
_exptl_crystal_density_diffrn 1.544
_exptl_crystal_density_method 'not measured'
_exptl_crystal_description platelet
_exptl_crystal_F_000 2976.00
_exptl_crystal_size_max 0.20
_exptl_crystal_size_mid 0.10
_exptl_crystal_size_min 0.05
_refine_diff_density_max 0.79
_refine_diff_density_min -1.00
_refine_ls_extinction_method none
_refine_ls_goodness_of_fit_ref 1.020
_refine_ls_hydrogen_treatment refall
_refine_ls_number_parameters 835
_refine_ls_number_reflns 14058
_refine_ls_number_restraints 0
_refine_ls_R_factor_gt 0.0347
_refine_ls_shift/su_max 0.0000
_refine_ls_structure_factor_coef Fsqd
_refine_ls_weighting_details 'w = 1/[0.0004Fo^2^ + 1.0000\s(Fo^2^)]/(4Fo^2^)'
_refine_ls_weighting_scheme calc
_refine_ls_wR_factor_ref 0.0759
_reflns_number_gt 13129
_reflns_number_total 14056
_reflns_threshold_expression F^2^>2.0\s(F^2^)
_cod_data_source_file om300762u_si_003.cif
_cod_data_source_block 9
_cod_original_formula_sum 'C75 H60 O3 P5 Rh3 '
_cod_database_code 4079481

loop_
_symmetry_equiv_pos_site_id
_symmetry_equiv_pos_as_xyz
1 +X,+Y,+Z
2 1/2-X,1/2+Y,1/2+Z
3 1/2+X,1/2-Y,+Z
4 -X,-Y,1/2+Z

loop_
_atom_site_label
_atom_site_type_symbol
_atom_site_fract_x
_atom_site_fract_y
_atom_site_fract_z
_atom_site_U_iso_or_equiv
_atom_site_adp_type
_atom_site_occupancy
_atom_site_symmetry_multiplicity
_atom_site_calc_flag
_atom_site_refinement_flags
Rh(1) Rh 0.828870(10) 0.11276(2) 0.81623(3) 0.01811(6) Uani 1.00 1 d .
Rh(2) Rh 0.902710(10) 0.19261(2) 0.79485(3) 0.01453(5) Uani 1.00 1 d .
Rh(3) Rh 0.865450(10) 0.11040(2) 0.64494(3) 0.01454(6) Uani 1.00 1 d .
P(1) P 0.87091(3) 0.15235(8) 0.93028(7) 0.0172(2) Uani 1.00 1 d .
P(2) P 0.86395(3) 0.28849(7) 0.69316(7) 0.0164(2) Uani 1.00 1 d .
P(3) P 0.80496(3) 0.05492(8) 0.67849(7) 0.0183(2) Uani 1.00 1 d .
P(4) P 0.94425(3) 0.32131(8) 0.84712(7) 0.0178(2) Uani 1.00 1 d .
P(5) P 0.87566(3) 0.10960(8) 0.48629(7) 0.0193(2) Uani 1.00 1 d .
O(1) O 0.76503(12) 0.0540(4) 0.9401(3) 0.0731(14) Uani 1.00 1 d .
O(2) O 0.96306(9) 0.0226(2) 0.7629(2) 0.0407(9) Uani 1.00 1 d .
O(3) O 0.89960(9) -0.1146(2) 0.6616(2) 0.0402(9) Uani 1.00 1 d .
C(1) C 0.78932(14) 0.0786(4) 0.8921(3) 0.0372(12) Uani 1.00 1 d .
C(2) C 0.93889(12) 0.0815(3) 0.7758(2) 0.0261(10) Uani 1.00 1 d .
C(3) C 0.88688(11) -0.0303(3) 0.6563(2) 0.0243(9) Uani 1.00 1 d .
C(4) C 0.88170(11) 0.0345(3) 1.0025(2) 0.0220(9) Uani 1.00 1 d .
C(5) C 0.86472(14) 0.0225(3) 1.0895(2) 0.0334(11) Uani 1.00 1 d .
C(6) C 0.87051(14) -0.0696(3) 1.1418(3) 0.0392(12) Uani 1.00 1 d .
C(7) C 0.89317(13) -0.1509(3) 1.1090(3) 0.0320(11) Uani 1.00 1 d .
C(8) C 0.90913(13) -0.1414(3) 1.0229(3) 0.0313(11) Uani 1.00 1 d .
C(9) C 0.90383(12) -0.0495(3) 0.9687(2) 0.0263(10) Uani 1.00 1 d .
C(10) C 0.86376(11) 0.2515(3) 1.0234(2) 0.0190(8) Uani 1.00 1 d .
C(11) C 0.83218(12) 0.3180(3) 1.0227(2) 0.0246(10) Uani 1.00 1 d .
C(12) C 0.82894(13) 0.4013(3) 1.0876(3) 0.0307(11) Uani 1.00 1 d .
C(13) C 0.85672(13) 0.4169(3) 1.1532(3) 0.0318(11) Uani 1.00 1 d .
C(14) C 0.88761(12) 0.3483(3) 1.1566(2) 0.0277(10) Uani 1.00 1 d .
C(15) C 0.89088(12) 0.2661(3) 1.0915(2) 0.0228(9) Uani 1.00 1 d .
C(16) C 0.82017(11) 0.3537(3) 0.7304(2) 0.0199(9) Uani 1.00 1 d .
C(17) C 0.78805(12) 0.3569(3) 0.6750(3) 0.0345(12) Uani 1.00 1 d .
C(18) C 0.75590(13) 0.4090(3) 0.7055(4) 0.0486(15) Uani 1.00 1 d .
C(19) C 0.75534(15) 0.4603(3) 0.7913(4) 0.0516(15) Uani 1.00 1 d .
C(20) C 0.78732(16) 0.4602(4) 0.8442(3) 0.0471(14) Uani 1.00 1 d .
C(21) C 0.81967(13) 0.4079(3) 0.8149(3) 0.0321(11) Uani 1.00 1 d .
C(22) C 0.88384(11) 0.3975(3) 0.6219(2) 0.0208(9) Uani 1.00 1 d .
C(23) C 0.86702(12) 0.4991(3) 0.6128(2) 0.0277(10) Uani 1.00 1 d .
C(24) C 0.88365(14) 0.5788(3) 0.5588(3) 0.0367(12) Uani 1.00 1 d .
C(25) C 0.91741(14) 0.5589(3) 0.5135(3) 0.0389(13) Uani 1.00 1 d .
C(26) C 0.93441(14) 0.4593(3) 0.5219(3) 0.0380(12) Uani 1.00 1 d .
C(27) C 0.91751(12) 0.3792(3) 0.5760(3) 0.0276(10) Uani 1.00 1 d .
C(28) C 0.76194(11) 0.1117(3) 0.6287(2) 0.0245(9) Uani 1.00 1 d .
C(29) C 0.73122(12) 0.1339(3) 0.6864(3) 0.0320(11) Uani 1.00 1 d .
C(30) C 0.69919(12) 0.1846(3) 0.6507(3) 0.0382(12) Uani 1.00 1 d .
C(31) C 0.69768(13) 0.2147(3) 0.5583(3) 0.0381(12) Uani 1.00 1 d .
C(32) C 0.72747(14) 0.1922(3) 0.5001(3) 0.0379(12) Uani 1.00 1 d .
C(33) C 0.75955(13) 0.1404(3) 0.5354(3) 0.0296(11) Uani 1.00 1 d .
C(34) C 0.79557(11) -0.0895(3) 0.6670(2) 0.0221(9) Uani 1.00 1 d .
C(35) C 0.77285(12) -0.1308(3) 0.5958(3) 0.0275(10) Uani 1.00 1 d .
C(36) C 0.76816(13) -0.2417(3) 0.5865(3) 0.0390(13) Uani 1.00 1 d .
C(37) C 0.78529(13) -0.3112(3) 0.6486(4) 0.0424(13) Uani 1.00 1 d .
C(38) C 0.80723(14) -0.2706(3) 0.7196(3) 0.0405(13) Uani 1.00 1 d .
C(39) C 0.81252(12) -0.1613(3) 0.7287(3) 0.0290(11) Uani 1.00 1 d .
C(40) C 0.96708(11) 0.2923(3) 0.9596(2) 0.0211(9) Uani 1.00 1 d .
C(41) C 0.97649(12) 0.3703(3) 1.0247(2) 0.0283(10) Uani 1.00 1 d .
C(42) C 0.99615(14) 0.3436(4) 1.1045(3) 0.0342(12) Uani 1.00 1 d .
C(43) C 1.00710(14) 0.2390(4) 1.1207(3) 0.0411(13) Uani 1.00 1 d .
C(44) C 0.99799(16) 0.1606(4) 1.0567(3) 0.0457(14) Uani 1.00 1 d .
C(45) C 0.97785(13) 0.1863(3) 0.9771(3) 0.0320(11) Uani 1.00 1 d .
C(46) C 0.98730(10) 0.3476(3) 0.7791(2) 0.0212(9) Uani 1.00 1 d .
C(47) C 1.01428(12) 0.4204(3) 0.8130(3) 0.0319(10) Uani 1.00 1 d .
C(48) C 1.04642(13) 0.4436(3) 0.7631(3) 0.0330(11) Uani 1.00 1 d .
C(49) C 1.05211(13) 0.3984(3) 0.6770(3) 0.0365(12) Uani 1.00 1 d .
C(50) C 1.02597(14) 0.3260(3) 0.6429(3) 0.0396(12) Uani 1.00 1 d .
C(51) C 0.99389(12) 0.2999(3) 0.6948(3) 0.0300(11) Uani 1.00 1 d .
C(52) C 0.92595(11) 0.4586(3) 0.8579(2) 0.0214(9) Uani 1.00 1 d .
C(53) C 0.90408(12) 0.4883(3) 0.9350(3) 0.0263(10) Uani 1.00 1 d .
C(54) C 0.88766(14) 0.5891(3) 0.9383(3) 0.0361(12) Uani 1.00 1 d .
C(55) C 0.89166(15) 0.6605(3) 0.8652(3) 0.0393(13) Uani 1.00 1 d .
C(56) C 0.91306(14) 0.6327(3) 0.7898(3) 0.0376(12) Uani 1.00 1 d .
C(57) C 0.93008(13) 0.5317(3) 0.7854(3) 0.0312(11) Uani 1.00 1 d .
C(58) C 0.84416(11) 0.1867(3) 0.4095(2) 0.0233(9) Uani 1.00 1 d .
C(59) C 0.83181(13) 0.2876(3) 0.4393(3) 0.0330(11) Uani 1.00 1 d .
C(60) C 0.80694(14) 0.3473(4) 0.3861(3) 0.0383(13) Uani 1.00 1 d .
C(61) C 0.79352(13) 0.3062(3) 0.3029(3) 0.0372(11) Uani 1.00 1 d .
C(62) C 0.80638(13) 0.2077(4) 0.2720(3) 0.0355(12) Uani 1.00 1 d .
C(63) C 0.83189(12) 0.1486(3) 0.3242(2) 0.0284(10) Uani 1.00 1 d .
C(64) C 0.87477(13) -0.0262(3) 0.4357(2) 0.0266(10) Uani 1.00 1 d .
C(65) C 0.84081(16) -0.0840(3) 0.4378(3) 0.0414(13) Uani 1.00 1 d .
C(66) C 0.83885(19) -0.1886(4) 0.4029(3) 0.0487(15) Uani 1.00 1 d .
C(67) C 0.87037(19) -0.2355(4) 0.3659(3) 0.0504(16) Uani 1.00 1 d .
C(68) C 0.90381(17) -0.1809(4) 0.3632(3) 0.0490(15) Uani 1.00 1 d .
C(69) C 0.90600(15) -0.0757(4) 0.3970(3) 0.0413(13) Uani 1.00 1 d .
C(70) C 0.92291(11) 0.1532(3) 0.4516(2) 0.0235(9) Uani 1.00 1 d .
C(71) C 0.95386(12) 0.1169(3) 0.5024(2) 0.0265(10) Uani 1.00 1 d .
C(72) C 0.99027(13) 0.1403(4) 0.4737(3) 0.0379(13) Uani 1.00 1 d .
C(73) C 0.99647(14) 0.2037(4) 0.3974(3) 0.0515(16) Uani 1.00 1 d .
C(74) C 0.96583(16) 0.2447(5) 0.3484(4) 0.0598(18) Uani 1.00 1 d .
C(75) C 0.92938(14) 0.2174(4) 0.3742(3) 0.0431(14) Uani 1.00 1 d .
H(1) H 0.8490 0.0782 1.1128 0.040 Uiso 1.00 1 c R
H(2) H 0.8586 -0.0769 1.2005 0.047 Uiso 1.00 1 c R
H(3) H 0.8978 -0.2129 1.1458 0.038 Uiso 1.00 1 c R
H(4) H 0.9243 -0.1984 0.9996 0.038 Uiso 1.00 1 c R
H(5) H 0.9152 -0.0440 0.9091 0.032 Uiso 1.00 1 c R
H(6) H 0.8128 0.3067 0.9782 0.030 Uiso 1.00 1 c R
H(7) H 0.8074 0.4466 1.0869 0.037 Uiso 1.00 1 c R
H(8) H 0.8548 0.4751 1.1958 0.038 Uiso 1.00 1 c R
H(9) H 0.9064 0.3579 1.2029 0.033 Uiso 1.00 1 c R
H(10) H 0.9119 0.2186 1.0940 0.027 Uiso 1.00 1 c R
H(11) H 0.7882 0.3229 0.6159 0.041 Uiso 1.00 1 c R
H(12) H 0.7340 0.4095 0.6676 0.058 Uiso 1.00 1 c R
H(13) H 0.7330 0.4952 0.8120 0.062 Uiso 1.00 1 c R
H(14) H 0.7872 0.4964 0.9023 0.057 Uiso 1.00 1 c R
H(15) H 0.8418 0.4089 0.8523 0.038 Uiso 1.00 1 c R
H(16) H 0.8440 0.5133 0.6445 0.033 Uiso 1.00 1 c R
H(17) H 0.8717 0.6468 0.5520 0.044 Uiso 1.00 1 c R
H(18) H 0.9290 0.6132 0.4769 0.047 Uiso 1.00 1 c R
H(19) H 0.9578 0.4457 0.4921 0.046 Uiso 1.00 1 c R
H(20) H 0.9290 0.3103 0.5804 0.033 Uiso 1.00 1 c R
H(21) H 0.7321 0.1138 0.7501 0.038 Uiso 1.00 1 c R
H(22) H 0.6783 0.1989 0.6902 0.046 Uiso 1.00 1 c R
H(23) H 0.6761 0.2512 0.5350 0.046 Uiso 1.00 1 c R
H(24) H 0.7262 0.2111 0.4362 0.045 Uiso 1.00 1 c R
H(25) H 0.7801 0.1256 0.4949 0.036 Uiso 1.00 1 c R
H(26) H 0.7609 -0.0828 0.5538 0.033 Uiso 1.00 1 c R
H(27) H 0.7528 -0.2696 0.5381 0.047 Uiso 1.00 1 c R
H(28) H 0.7821 -0.3868 0.6421 0.051 Uiso 1.00 1 c R
H(29) H 0.8188 -0.3186 0.7623 0.049 Uiso 1.00 1 c R
H(30) H 0.8279 -0.1341 0.7773 0.035 Uiso 1.00 1 c R
H(31) H 0.9690 0.4427 1.0142 0.034 Uiso 1.00 1 c R
H(32) H 1.0025 0.3982 1.1481 0.041 Uiso 1.00 1 c R
H(33) H 1.0208 0.2206 1.1751 0.049 Uiso 1.00 1 c R
H(34) H 1.0052 0.0880 1.0673 0.055 Uiso 1.00 1 c R
H(35) H 0.9715 0.1316 0.9337 0.038 Uiso 1.00 1 c R
H(36) H 1.0102 0.4539 0.8714 0.038 Uiso 1.00 1 c R
H(37) H 1.0647 0.4913 0.7884 0.039 Uiso 1.00 1 c R
H(38) H 1.0738 0.4164 0.6416 0.044 Uiso 1.00 1 c R
H(39) H 1.0300 0.2934 0.5840 0.048 Uiso 1.00 1 c R
H(40) H 0.9761 0.2495 0.6711 0.036 Uiso 1.00 1 c R
H(41) H 0.9005 0.4393 0.9849 0.032 Uiso 1.00 1 c R
H(42) H 0.8735 0.6097 0.9915 0.043 Uiso 1.00 1 c R
H(43) H 0.8793 0.7283 0.8668 0.047 Uiso 1.00 1 c R
H(44) H 0.9164 0.6823 0.7402 0.045 Uiso 1.00 1 c R
H(45) H 0.9449 0.5126 0.7330 0.037 Uiso 1.00 1 c R
H(46) H 0.8407 0.3156 0.4966 0.040 Uiso 1.00 1 c R
H(47) H 0.7991 0.4164 0.4068 0.046 Uiso 1.00 1 c R
H(48) H 0.7757 0.3454 0.2672 0.045 Uiso 1.00 1 c R
H(49) H 0.7974 0.1797 0.2146 0.043 Uiso 1.00 1 c R
H(50) H 0.8412 0.0819 0.3015 0.034 Uiso 1.00 1 c R
H(51) H 0.8188 -0.0507 0.4624 0.050 Uiso 1.00 1 c R
H(52) H 0.8159 -0.2280 0.4050 0.058 Uiso 1.00 1 c R
H(53) H 0.8691 -0.3064 0.3412 0.061 Uiso 1.00 1 c R
H(54) H 0.9257 -0.2153 0.3393 0.059 Uiso 1.00 1 c R
H(55) H 0.9291 -0.0370 0.3926 0.050 Uiso 1.00 1 c R
H(56) H 0.9498 0.0763 0.5574 0.032 Uiso 1.00 1 c R
H(57) H 1.0112 0.1122 0.5071 0.046 Uiso 1.00 1 c R
H(58) H 1.0213 0.2196 0.3769 0.062 Uiso 1.00 1 c R
H(59) H 0.9697 0.2926 0.2979 0.072 Uiso 1.00 1 c R
H(60) H 0.9086 0.2429 0.3387 0.052 Uiso 1.00 1 c R

loop_
_atom_site_aniso_label
_atom_site_aniso_U_11
_atom_site_aniso_U_22
_atom_site_aniso_U_33
_atom_site_aniso_U_12
_atom_site_aniso_U_13
_atom_site_aniso_U_23
Rh(1) 0.01614(13) 0.02126(14) 0.01692(13) -0.00323(11) 0.00135(11) -0.00259(12)
Rh(2) 0.01418(12) 0.01493(12) 0.01447(12) -0.00063(10) -0.00039(11) -0.00021(11)
Rh(3) 0.01449(13) 0.01451(12) 0.01463(12) 0.00017(11) -0.00023(11) -0.00078(12)
P(1) 0.0182(4) 0.0179(4) 0.0154(4) -0.0011(3) 0.0012(3) -0.0000(3)
P(2) 0.0174(4) 0.0147(4) 0.0171(4) 0.0002(3) -0.0005(3) -0.0000(3)
P(3) 0.0152(4) 0.0183(4) 0.0214(4) -0.0012(3) -0.0006(3) -0.0028(3)
P(4) 0.0180(4) 0.0182(4) 0.0171(4) -0.0018(3) -0.0002(3) -0.0014(3)
P(5) 0.0207(4) 0.0212(4) 0.0160(4) 0.0024(3) -0.0009(3) 0.0002(3)
O(1) 0.060(2) 0.099(3) 0.060(2) -0.036(2) 0.038(2) -0.022(2)
O(2) 0.0307(17) 0.0400(18) 0.051(2) 0.0178(14) -0.0034(14) -0.0126(15)
O(3) 0.0444(19) 0.0210(14) 0.055(2) 0.0122(14) -0.0008(16) 0.0040(14)
C(1) 0.033(2) 0.045(2) 0.034(2) -0.010(2) 0.007(2) -0.015(2)
C(2) 0.026(2) 0.0244(19) 0.028(2) 0.0018(17) -0.0017(16) 0.0000(16)
C(3) 0.024(2) 0.0246(19) 0.0246(19) 0.0005(15) -0.0019(16) 0.0004(16)
C(4) 0.024(2) 0.0203(18) 0.0214(18) -0.0041(15) -0.0021(15) -0.0001(15)
C(5) 0.051(2) 0.024(2) 0.025(2) 0.005(2) 0.0149(19) 0.0039(17)
C(6) 0.060(3) 0.031(2) 0.027(2) 0.006(2) 0.011(2) 0.009(2)
C(7) 0.040(2) 0.023(2) 0.033(2) 0.0014(18) -0.0033(19) 0.0096(17)
C(8) 0.032(2) 0.024(2) 0.038(2) 0.0050(17) -0.0002(19) -0.0005(18)
C(9) 0.029(2) 0.0236(19) 0.027(2) 0.0009(17) 0.0037(17) -0.0017(16)
C(10) 0.0218(18) 0.0190(17) 0.0163(16) -0.0064(14) 0.0049(14) 0.0029(14)
C(11) 0.026(2) 0.025(2) 0.0224(19) -0.0026(16) 0.0015(16) -0.0005(16)
C(12) 0.030(2) 0.025(2) 0.037(2) 0.0044(17) 0.0077(18) -0.0012(18)
C(13) 0.043(2) 0.029(2) 0.024(2) -0.0047(18) 0.0106(19) -0.0096(18)
C(14) 0.030(2) 0.034(2) 0.0200(19) -0.0092(17) -0.0018(16) -0.0018(17)
C(15) 0.030(2) 0.0197(18) 0.0191(18) -0.0007(16) 0.0026(15) 0.0001(14)
C(16) 0.0243(19) 0.0107(16) 0.0247(19) -0.0011(14) 0.0018(15) 0.0005(14)
C(17) 0.024(2) 0.023(2) 0.056(3) -0.0006(16) -0.006(2) -0.007(2)
C(18) 0.022(2) 0.025(2) 0.099(4) 0.0013(18) -0.003(2) 0.002(2)
C(19) 0.039(2) 0.036(2) 0.080(3) 0.016(2) 0.027(2) 0.010(2)
C(20) 0.061(3) 0.040(2) 0.040(2) 0.026(2) 0.022(2) 0.003(2)
C(21) 0.037(2) 0.031(2) 0.028(2) 0.0085(17) 0.0037(19) -0.0014(19)
C(22) 0.0227(19) 0.0211(18) 0.0185(18) -0.0044(15) -0.0026(14) 0.0019(14)
C(23) 0.028(2) 0.0228(19) 0.032(2) 0.0036(17) 0.0016(17) 0.0052(16)
C(24) 0.043(2) 0.024(2) 0.044(2) 0.0005(19) 0.002(2) 0.014(2)
C(25) 0.043(2) 0.034(2) 0.039(2) -0.006(2) 0.007(2) 0.015(2)
C(26) 0.032(2) 0.039(2) 0.043(2) -0.001(2) 0.017(2) 0.006(2)
C(27) 0.028(2) 0.024(2) 0.031(2) 0.0004(17) 0.0071(17) 0.0031(17)
C(28) 0.0204(18) 0.0216(18) 0.031(2) -0.0022(15) -0.0030(16) -0.0058(16)
C(29) 0.022(2) 0.035(2) 0.038(2) 0.0017(17) 0.0008(18) -0.0051(19)
C(30) 0.0156(19) 0.041(2) 0.058(3) 0.0050(17) 0.004(2) -0.008(2)
C(31) 0.020(2) 0.033(2) 0.061(3) 0.0037(18) -0.014(2) -0.006(2)
C(32) 0.038(2) 0.032(2) 0.044(2) -0.001(2) -0.014(2) -0.002(2)
C(33) 0.025(2) 0.035(2) 0.029(2) 0.0003(17) -0.0016(17) -0.0062(18)
C(34) 0.0169(18) 0.0204(18) 0.029(2) -0.0025(14) 0.0021(14) -0.0014(15)
C(35) 0.024(2) 0.025(2) 0.033(2) -0.0047(16) 0.0026(17) -0.0049(17)
C(36) 0.029(2) 0.030(2) 0.058(3) -0.0083(19) 0.001(2) -0.017(2)
C(37) 0.030(2) 0.024(2) 0.073(3) -0.0039(18) 0.009(2) -0.011(2)
C(38) 0.033(2) 0.028(2) 0.060(3) 0.001(2) 0.007(2) 0.009(2)
C(39) 0.025(2) 0.023(2) 0.039(2) -0.0033(16) 0.0030(18) 0.0029(18)
C(40) 0.0182(18) 0.0259(19) 0.0193(18) -0.0005(15) 0.0033(14) -0.0019(15)
C(41) 0.027(2) 0.033(2) 0.0250(19) -0.0056(17) -0.0007(16) -0.0029(17)
C(42) 0.038(2) 0.040(2) 0.024(2) -0.005(2) -0.0046(18) -0.0081(19)
C(43) 0.042(2) 0.057(3) 0.025(2) 0.008(2) -0.0139(19) -0.002(2)
C(44) 0.059(3) 0.041(2) 0.037(2) 0.016(2) -0.016(2) -0.003(2)
C(45) 0.038(2) 0.029(2) 0.029(2) 0.0074(19) -0.0094(19) -0.0059(18)
C(46) 0.0172(17) 0.0253(18) 0.0210(18) 0.0007(14) 0.0028(14) 0.0024(15)
C(47) 0.032(2) 0.038(2) 0.025(2) -0.0125(18) 0.0021(18) -0.0040(19)
C(48) 0.026(2) 0.036(2) 0.037(2) -0.0092(18) -0.0005(18) 0.0075(19)
C(49) 0.026(2) 0.037(2) 0.047(2) -0.0001(18) 0.0135(19) 0.007(2)
C(50) 0.038(2) 0.042(2) 0.039(2) 0.001(2) 0.015(2) -0.007(2)
C(51) 0.026(2) 0.030(2) 0.033(2) -0.0027(17) 0.0060(17) -0.0064(18)
C(52) 0.0200(19) 0.0186(18) 0.0255(19) -0.0056(14) -0.0025(15) -0.0017(15)
C(53) 0.027(2) 0.0190(18) 0.033(2) -0.0037(16) 0.0025(17) -0.0033(16)
C(54) 0.036(2) 0.031(2) 0.041(2) 0.0067(19) 0.001(2) -0.005(2)
C(55) 0.047(2) 0.022(2) 0.049(2) 0.0094(19) -0.015(2) -0.005(2)
C(56) 0.059(3) 0.0189(18) 0.035(2) -0.0033(19) -0.014(2) 0.0054(18)
C(57) 0.038(2) 0.028(2) 0.028(2) -0.0022(18) -0.0050(19) 0.0043(18)
C(58) 0.024(2) 0.029(2) 0.0168(17) -0.0002(16) -0.0021(15) 0.0046(15)
C(59) 0.038(2) 0.031(2) 0.030(2) 0.0077(19) -0.0126(19) -0.0037(19)
C(60) 0.043(2) 0.035(2) 0.037(2) 0.013(2) -0.005(2) 0.005(2)
C(61) 0.032(2) 0.046(2) 0.033(2) 0.0064(19) -0.007(2) 0.015(2)
C(62) 0.033(2) 0.049(2) 0.025(2) -0.002(2) -0.0069(17) 0.0057(19)
C(63) 0.028(2) 0.035(2) 0.0223(18) 0.0024(17) -0.0036(16) -0.0014(17)
C(64) 0.040(2) 0.0247(19) 0.0152(17) 0.0032(17) -0.0030(16) -0.0009(16)
C(65) 0.058(3) 0.030(2) 0.035(2) -0.010(2) 0.014(2) -0.006(2)
C(66) 0.077(4) 0.031(2) 0.038(2) -0.016(2) 0.006(2) -0.006(2)
C(67) 0.094(4) 0.028(2) 0.029(2) 0.010(2) -0.009(2) -0.004(2)
C(68) 0.059(3) 0.043(2) 0.046(2) 0.024(2) -0.012(2) -0.016(2)
C(69) 0.040(2) 0.040(2) 0.044(2) 0.015(2) -0.011(2) -0.016(2)
C(70) 0.0209(19) 0.0261(19) 0.0235(19) 0.0022(16) 0.0027(15) 0.0002(16)
C(71) 0.024(2) 0.032(2) 0.0227(19) -0.0002(17) -0.0010(16) -0.0001(17)
C(72) 0.029(2) 0.046(2) 0.039(2) 0.002(2) 0.001(2) 0.004(2)
C(73) 0.027(2) 0.076(4) 0.052(3) -0.004(2) 0.014(2) 0.017(2)
C(74) 0.040(3) 0.092(4) 0.048(3) 0.003(3) 0.011(2) 0.035(3)
C(75) 0.029(2) 0.063(3) 0.038(2) 0.010(2) 0.005(2) 0.024(2)

loop_
_atom_type_symbol
_atom_type_description
_atom_type_scat_dispersion_real
_atom_type_scat_dispersion_imag
_atom_type_scat_source
C C 0.003 0.002
;
International Tables for Crystallography
(1992, Vol. C, Tables 4.2.6.8 and 6.1.1.4)
;
H H 0.000 0.000
;
International Tables for Crystallography
(1992, Vol. C, Table 6.1.1.4)
;
O O 0.011 0.006
;
International Tables for Crystallography
(1992, Vol. C, Tables 4.2.6.8 and 6.1.1.4)
;
Rh Rh -1.118 0.919
;
International Tables for Crystallography
(1992, Vol. C, Tables 4.2.6.8 and 6.1.1.4)
;
P P 0.102 0.094
;
International Tables for Crystallography
(1992, Vol. C, Tables 4.2.6.8 and 6.1.1.4)
;

loop_
_geom_angle_atom_site_label_1
_geom_angle_atom_site_label_2
_geom_angle_atom_site_label_3
_geom_angle
_geom_angle_publ_flag
Rh(2) Rh(1) Rh(3) 58.287(13) yes
Rh(2) Rh(1) P(1) 52.61(2) yes
Rh(2) Rh(1) P(3) 111.26(3) yes
Rh(2) Rh(1) C(1) 149.36(15) yes
Rh(3) Rh(1) P(1) 109.67(3) yes
Rh(3) Rh(1) P(3) 53.00(2) yes
Rh(3) Rh(1) C(1) 152.09(15) yes
P(1) Rh(1) P(3) 160.69(4) yes
P(1) Rh(1) C(1) 96.99(15) yes
P(3) Rh(1) C(1) 99.31(15) yes
Rh(1) Rh(2) Rh(3) 60.302(13) yes
Rh(1) Rh(2) P(1) 51.47(2) yes
Rh(1) Rh(2) P(2) 72.61(2) yes
Rh(1) Rh(2) P(4) 143.53(3) yes
Rh(1) Rh(2) C(2) 112.73(12) yes
Rh(3) Rh(2) P(1) 110.52(2) yes
Rh(3) Rh(2) P(2) 53.85(2) yes
Rh(3) Rh(2) P(4) 145.98(3) yes
Rh(3) Rh(2) C(2) 86.62(12) yes
P(1) Rh(2) P(2) 110.66(3) yes
P(1) Rh(2) P(4) 100.79(3) yes
P(1) Rh(2) C(2) 107.06(12) yes
P(2) Rh(2) P(4) 103.14(3) yes
P(2) Rh(2) C(2) 132.56(12) yes
P(4) Rh(2) C(2) 96.88(12) yes
Rh(1) Rh(3) Rh(2) 61.411(14) yes
Rh(1) Rh(3) P(2) 73.41(2) yes
Rh(1) Rh(3) P(3) 52.00(2) yes
Rh(1) Rh(3) P(5) 161.26(3) yes
Rh(1) Rh(3) C(3) 96.84(12) yes
Rh(2) Rh(3) P(2) 54.36(2) yes
Rh(2) Rh(3) P(3) 113.38(3) yes
Rh(2) Rh(3) P(5) 134.99(3) yes
Rh(2) Rh(3) C(3) 94.72(12) yes
P(2) Rh(3) P(3) 101.61(3) yes
P(2) Rh(3) P(5) 107.65(3) yes
P(2) Rh(3) C(3) 148.78(12) yes
P(3) Rh(3) P(5) 110.58(3) yes
P(3) Rh(3) C(3) 94.50(12) yes
P(5) Rh(3) C(3) 91.04(12) yes
Rh(1) P(1) Rh(2) 75.92(3) yes
Rh(1) P(1) C(4) 111.92(12) yes
Rh(1) P(1) C(10) 125.58(13) yes
Rh(2) P(1) C(4) 123.33(13) yes
Rh(2) P(1) C(10) 122.58(12) yes
C(4) P(1) C(10) 98.65(17) yes
Rh(2) P(2) Rh(3) 71.79(2) yes
Rh(2) P(2) C(16) 122.75(13) yes
Rh(2) P(2) C(22) 119.99(13) yes
Rh(3) P(2) C(16) 121.93(12) yes
Rh(3) P(2) C(22) 121.78(12) yes
C(16) P(2) C(22) 99.36(17) yes
Rh(1) P(3) Rh(3) 75.00(3) yes
Rh(1) P(3) C(28) 122.13(13) yes
Rh(1) P(3) C(34) 117.14(13) yes
Rh(3) P(3) C(28) 125.41(13) yes
Rh(3) P(3) C(34) 116.30(13) yes
C(28) P(3) C(34) 100.99(17) yes
Rh(2) P(4) C(40) 115.58(12) yes
Rh(2) P(4) C(46) 118.67(12) yes
Rh(2) P(4) C(52) 116.63(13) yes
C(40) P(4) C(46) 97.89(17) yes
C(40) P(4) C(52) 105.25(17) yes
C(46) P(4) C(52) 100.00(17) yes
Rh(3) P(5) C(58) 119.74(12) yes
Rh(3) P(5) C(64) 113.12(13) yes
Rh(3) P(5) C(70) 114.30(13) yes
C(58) P(5) C(64) 103.25(18) yes
C(58) P(5) C(70) 103.75(18) yes
C(64) P(5) C(70) 100.33(19) yes
Rh(1) C(1) O(1) 177.8(4) yes
Rh(2) C(2) O(2) 173.3(3) yes
Rh(3) C(3) O(3) 179.0(3) yes
P(1) C(4) C(5) 120.2(3) yes
P(1) C(4) C(9) 121.2(3) yes
C(5) C(4) C(9) 118.3(3) yes
C(4) C(5) C(6) 120.8(4) yes
C(5) C(6) C(7) 120.5(4) yes
C(6) C(7) C(8) 119.4(4) yes
C(7) C(8) C(9) 121.4(4) yes
C(4) C(9) C(8) 119.6(3) yes
P(1) C(10) C(11) 120.2(2) yes
P(1) C(10) C(15) 120.5(2) yes
C(11) C(10) C(15) 119.1(3) yes
C(10) C(11) C(12) 120.0(3) yes
C(11) C(12) C(13) 120.2(4) yes
C(12) C(13) C(14) 120.1(3) yes
C(13) C(14) C(15) 119.5(3) yes
C(10) C(15) C(14) 121.0(3) yes
P(2) C(16) C(17) 122.6(3) yes
P(2) C(16) C(21) 118.8(3) yes
C(17) C(16) C(21) 118.5(3) yes
C(16) C(17) C(18) 120.5(4) yes
C(17) C(18) C(19) 120.6(4) yes
C(18) C(19) C(20) 118.9(4) yes
C(19) C(20) C(21) 121.3(4) yes
C(16) C(21) C(20) 120.3(4) yes
P(2) C(22) C(23) 123.5(2) yes
P(2) C(22) C(27) 118.4(2) yes
C(23) C(22) C(27) 118.1(3) yes
C(22) C(23) C(24) 120.8(3) yes
C(23) C(24) C(25) 120.2(4) yes
C(24) C(25) C(26) 119.7(4) yes
C(25) C(26) C(27) 119.9(4) yes
C(22) C(27) C(26) 121.3(3) yes
P(3) C(28) C(29) 119.5(3) yes
P(3) C(28) C(33) 121.9(3) yes
C(29) C(28) C(33) 118.4(3) yes
C(28) C(29) C(30) 120.2(4) yes
C(29) C(30) C(31) 120.5(4) yes
C(30) C(31) C(32) 120.1(4) yes
C(31) C(32) C(33) 119.6(4) yes
C(28) C(33) C(32) 121.1(4) yes
P(3) C(34) C(35) 122.0(2) yes
P(3) C(34) C(39) 119.3(3) yes
C(35) C(34) C(39) 118.7(3) yes
C(34) C(35) C(36) 120.1(3) yes
C(35) C(36) C(37) 120.1(4) yes
C(36) C(37) C(38) 119.9(4) yes
C(37) C(38) C(39) 120.5(4) yes
C(34) C(39) C(38) 120.8(4) yes
P(4) C(40) C(41) 124.1(3) yes
P(4) C(40) C(45) 117.6(3) yes
C(41) C(40) C(45) 118.1(3) yes
C(40) C(41) C(42) 120.9(4) yes
C(41) C(42) C(43) 120.6(4) yes
C(42) C(43) C(44) 119.3(4) yes
C(43) C(44) C(45) 120.6(4) yes
C(40) C(45) C(44) 120.5(4) yes
P(4) C(46) C(47) 119.6(2) yes
P(4) C(46) C(51) 122.3(3) yes
C(47) C(46) C(51) 118.0(3) yes
C(46) C(47) C(48) 121.2(4) yes
C(47) C(48) C(49) 120.4(4) yes
C(48) C(49) C(50) 119.2(4) yes
C(49) C(50) C(51) 120.5(4) yes
C(46) C(51) C(50) 120.7(4) yes
P(4) C(52) C(53) 120.5(2) yes
P(4) C(52) C(57) 120.5(3) yes
C(53) C(52) C(57) 118.7(3) yes
C(52) C(53) C(54) 119.9(3) yes
C(53) C(54) C(55) 120.8(4) yes
C(54) C(55) C(56) 119.9(4) yes
C(55) C(56) C(57) 120.2(4) yes
C(52) C(57) C(56) 120.5(4) yes
P(5) C(58) C(59) 118.3(3) yes
P(5) C(58) C(63) 123.0(3) yes
C(59) C(58) C(63) 118.7(3) yes
C(58) C(59) C(60) 120.8(4) yes
C(59) C(60) C(61) 119.9(4) yes
C(60) C(61) C(62) 119.5(4) yes
C(61) C(62) C(63) 120.6(4) yes
C(58) C(63) C(62) 120.3(4) yes
P(5) C(64) C(65) 118.5(3) yes
P(5) C(64) C(69) 123.6(3) yes
C(65) C(64) C(69) 117.9(4) yes
C(64) C(65) C(66) 120.8(5) yes
C(65) C(66) C(67) 119.8(5) yes
C(66) C(67) C(68) 120.5(4) yes
C(67) C(68) C(69) 120.2(5) yes
C(64) C(69) C(68) 120.8(4) yes
P(5) C(70) C(71) 118.8(3) yes
P(5) C(70) C(75) 122.7(3) yes
C(71) C(70) C(75) 118.5(3) yes
C(70) C(71) C(72) 120.6(3) yes
C(71) C(72) C(73) 120.6(4) yes
C(72) C(73) C(74) 119.5(4) yes
C(73) C(74) C(75) 120.1(5) yes
C(70) C(75) C(74) 120.6(4) yes
C(4) C(5) H(1) 119.4 no
C(6) C(5) H(1) 119.8 no
C(5) C(6) H(2) 119.8 no
C(7) C(6) H(2) 119.8 no
C(6) C(7) H(3) 120.4 no
C(8) C(7) H(3) 120.3 no
C(7) C(8) H(4) 119.3 no
C(9) C(8) H(4) 119.3 no
C(4) C(9) H(5) 120.0 no
C(8) C(9) H(5) 120.4 no
C(10) C(11) H(6) 120.0 no
C(12) C(11) H(6) 120.0 no
C(11) C(12) H(7) 119.8 no
C(13) C(12) H(7) 120.0 no
C(12) C(13) H(8) 119.8 no
C(14) C(13) H(8) 120.1 no
C(13) C(14) H(9) 120.0 no
C(15) C(14) H(9) 120.5 no
C(10) C(15) H(10) 119.3 no
C(14) C(15) H(10) 119.7 no
C(16) C(17) H(11) 119.9 no
C(18) C(17) H(11) 119.7 no
C(17) C(18) H(12) 119.8 no
C(19) C(18) H(12) 119.7 no
C(18) C(19) H(13) 119.9 no
C(20) C(19) H(13) 121.2 no
C(19) C(20) H(14) 119.1 no
C(21) C(20) H(14) 119.6 no
C(16) C(21) H(15) 119.4 no
C(20) C(21) H(15) 120.3 no
C(22) C(23) H(16) 119.2 no
C(24) C(23) H(16) 120.0 no
C(23) C(24) H(17) 120.1 no
C(25) C(24) H(17) 119.6 no
C(24) C(25) H(18) 120.6 no
C(26) C(25) H(18) 119.7 no
C(25) C(26) H(19) 120.0 no
C(27) C(26) H(19) 120.1 no
C(22) C(27) H(20) 119.1 no
C(26) C(27) H(20) 119.6 no
C(28) C(29) H(21) 119.9 no
C(30) C(29) H(21) 119.9 no
C(29) C(30) H(22) 119.9 no
C(31) C(30) H(22) 119.6 no
C(30) C(31) H(23) 120.0 no
C(32) C(31) H(23) 119.9 no
C(31) C(32) H(24) 120.2 no
C(33) C(32) H(24) 120.2 no
C(28) C(33) H(25) 119.7 no
C(32) C(33) H(25) 119.2 no
C(34) C(35) H(26) 119.5 no
C(36) C(35) H(26) 120.4 no
C(35) C(36) H(27) 119.9 no
C(37) C(36) H(27) 119.9 no
C(36) C(37) H(28) 120.1 no
C(38) C(37) H(28) 120.1 no
C(37) C(38) H(29) 119.5 no
C(39) C(38) H(29) 120.0 no
C(34) C(39) H(30) 119.4 no
C(38) C(39) H(30) 119.9 no
C(40) C(41) H(31) 119.1 no
C(42) C(41) H(31) 119.9 no
C(41) C(42) H(32) 119.7 no
C(43) C(42) H(32) 119.8 no
C(42) C(43) H(33) 120.8 no
C(44) C(43) H(33) 120.0 no
C(43) C(44) H(34) 120.1 no
C(45) C(44) H(34) 119.3 no
C(40) C(45) H(35) 119.4 no
C(44) C(45) H(35) 120.1 no
C(46) C(47) H(36) 119.1 no
C(48) C(47) H(36) 119.8 no
C(47) C(48) H(37) 119.6 no
C(49) C(48) H(37) 120.0 no
C(48) C(49) H(38) 120.4 no
C(50) C(49) H(38) 120.4 no
C(49) C(50) H(39) 119.6 no
C(51) C(50) H(39) 119.9 no
C(46) C(51) H(40) 119.3 no
C(50) C(51) H(40) 120.0 no
C(52) C(53) H(41) 120.2 no
C(54) C(53) H(41) 119.9 no
C(53) C(54) H(42) 119.6 no
C(55) C(54) H(42) 119.6 no
C(54) C(55) H(43) 120.1 no
C(56) C(55) H(43) 120.0 no
C(55) C(56) H(44) 120.1 no
C(57) C(56) H(44) 119.7 no
C(52) C(57) H(45) 119.4 no
C(56) C(57) H(45) 120.1 no
C(58) C(59) H(46) 119.4 no
C(60) C(59) H(46) 119.8 no
C(59) C(60) H(47) 120.0 no
C(61) C(60) H(47) 120.1 no
C(60) C(61) H(48) 120.5 no
C(62) C(61) H(48) 120.0 no
C(61) C(62) H(49) 119.7 no
C(63) C(62) H(49) 119.7 no
C(58) C(63) H(50) 119.6 no
C(62) C(63) H(50) 120.1 no
C(64) C(65) H(51) 119.3 no
C(66) C(65) H(51) 119.9 no
C(65) C(66) H(52) 120.7 no
C(67) C(66) H(52) 119.5 no
C(66) C(67) H(53) 120.1 no
C(68) C(67) H(53) 119.4 no
C(67) C(68) H(54) 119.7 no
C(69) C(68) H(54) 120.1 no
C(64) C(69) H(55) 119.4 no
C(68) C(69) H(55) 119.8 no
C(70) C(71) H(56) 119.3 no
C(72) C(71) H(56) 120.1 no
C(71) C(72) H(57) 119.9 no
C(73) C(72) H(57) 119.5 no
C(72) C(73) H(58) 121.2 no
C(74) C(73) H(58) 119.4 no
C(73) C(74) H(59) 120.3 no
C(75) C(74) H(59) 119.5 no
C(70) C(75) H(60) 119.6 no
C(74) C(75) H(60) 119.7 no

loop_
_geom_bond_atom_site_label_1
_geom_bond_atom_site_label_2
_geom_bond_distance
_geom_bond_publ_flag
Rh(1) Rh(2) 2.8156(4) yes
Rh(1) Rh(3) 2.7854(5) yes
Rh(1) P(1) 2.2706(11) yes
Rh(1) P(3) 2.2723(10) yes
Rh(1) C(1) 1.827(4) yes
Rh(2) Rh(3) 2.7278(5) yes
Rh(2) P(1) 2.3063(10) yes
Rh(2) P(2) 2.3339(10) yes
Rh(2) P(4) 2.2997(10) yes
Rh(2) C(2) 1.904(4) yes
Rh(3) P(2) 2.3188(9) yes
Rh(3) P(3) 2.3031(11) yes
Rh(3) P(5) 2.3117(10) yes
Rh(3) C(3) 1.912(3) yes
P(1) C(4) 1.835(3) yes
P(1) C(10) 1.838(3) yes
P(2) C(16) 1.830(3) yes
P(2) C(22) 1.839(3) yes
P(3) C(28) 1.826(4) yes
P(3) C(34) 1.832(3) yes
P(4) C(40) 1.845(3) yes
P(4) C(46) 1.842(3) yes
P(4) C(52) 1.830(3) yes
P(5) C(58) 1.840(4) yes
P(5) C(64) 1.837(4) yes
P(5) C(70) 1.829(4) yes
O(1) C(1) 1.145(6) yes
O(2) C(2) 1.141(5) yes
O(3) C(3) 1.143(4) yes
C(4) C(5) 1.397(5) yes
C(4) C(9) 1.393(5) yes
C(5) C(6) 1.385(6) yes
C(6) C(7) 1.374(6) yes
C(7) C(8) 1.367(6) yes
C(8) C(9) 1.395(5) yes
C(10) C(11) 1.391(5) yes
C(10) C(15) 1.384(5) yes
C(11) C(12) 1.398(5) yes
C(12) C(13) 1.378(6) yes
C(13) C(14) 1.388(6) yes
C(14) C(15) 1.390(5) yes
C(16) C(17) 1.390(6) yes
C(16) C(21) 1.390(5) yes
C(17) C(18) 1.382(6) yes
C(18) C(19) 1.390(9) yes
C(19) C(20) 1.365(8) yes
C(20) C(21) 1.384(7) yes
C(22) C(23) 1.402(5) yes
C(22) C(27) 1.383(5) yes
C(23) C(24) 1.389(6) yes
C(24) C(25) 1.385(7) yes
C(25) C(26) 1.382(6) yes
C(26) C(27) 1.397(6) yes
C(28) C(29) 1.397(5) yes
C(28) C(33) 1.392(5) yes
C(29) C(30) 1.396(6) yes
C(30) C(31) 1.382(7) yes
C(31) C(32) 1.377(7) yes
C(32) C(33) 1.402(6) yes
C(34) C(35) 1.400(5) yes
C(34) C(39) 1.394(5) yes
C(35) C(36) 1.394(6) yes
C(36) C(37) 1.383(7) yes
C(37) C(38) 1.380(7) yes
C(38) C(39) 1.376(6) yes
C(40) C(41) 1.388(5) yes
C(40) C(45) 1.394(5) yes
C(41) C(42) 1.384(6) yes
C(42) C(43) 1.375(7) yes
C(43) C(44) 1.379(7) yes
C(44) C(45) 1.387(6) yes
C(46) C(47) 1.403(5) yes
C(46) C(51) 1.371(5) yes
C(47) C(48) 1.377(6) yes
C(48) C(49) 1.374(6) yes
C(49) C(50) 1.381(6) yes
C(50) C(51) 1.398(6) yes
C(52) C(53) 1.403(5) yes
C(52) C(57) 1.391(5) yes
C(53) C(54) 1.382(6) yes
C(54) C(55) 1.384(6) yes
C(55) C(56) 1.368(7) yes
C(56) C(57) 1.394(6) yes
C(58) C(59) 1.395(6) yes
C(58) C(63) 1.385(5) yes
C(59) C(60) 1.382(6) yes
C(60) C(61) 1.386(6) yes
C(61) C(62) 1.379(6) yes
C(62) C(63) 1.386(6) yes
C(64) C(65) 1.402(7) yes
C(64) C(69) 1.383(6) yes
C(65) C(66) 1.394(6) yes
C(66) C(67) 1.368(8) yes
C(67) C(68) 1.366(8) yes
C(68) C(69) 1.397(7) yes
C(70) C(71) 1.393(5) yes
C(70) C(75) 1.389(6) yes
C(71) C(72) 1.386(6) yes
C(72) C(73) 1.369(7) yes
C(73) C(74) 1.391(7) yes
C(74) C(75) 1.386(7) yes
C(5) H(1) 0.950 no
C(6) H(2) 0.950 no
C(7) H(3) 0.950 no
C(8) H(4) 0.950 no
C(9) H(5) 0.950 no
C(11) H(6) 0.950 no
C(12) H(7) 0.950 no
C(13) H(8) 0.950 no
C(14) H(9) 0.950 no
C(15) H(10) 0.950 no
C(17) H(11) 0.950 no
C(18) H(12) 0.950 no
C(19) H(13) 0.950 no
C(20) H(14) 0.950 no
C(21) H(15) 0.950 no
C(23) H(16) 0.950 no
C(24) H(17) 0.950 no
C(25) H(18) 0.950 no
C(26) H(19) 0.950 no
C(27) H(20) 0.950 no
C(29) H(21) 0.950 no
C(30) H(22) 0.950 no
C(31) H(23) 0.950 no
C(32) H(24) 0.950 no
C(33) H(25) 0.950 no
C(35) H(26) 0.950 no
C(36) H(27) 0.950 no
C(37) H(28) 0.950 no
C(38) H(29) 0.950 no
C(39) H(30) 0.950 no
C(41) H(31) 0.950 no
C(42) H(32) 0.950 no
C(43) H(33) 0.950 no
C(44) H(34) 0.950 no
C(45) H(35) 0.950 no
C(47) H(36) 0.950 no
C(48) H(37) 0.950 no
C(49) H(38) 0.950 no
C(50) H(39) 0.950 no
C(51) H(40) 0.950 no
C(53) H(41) 0.950 no
C(54) H(42) 0.950 no
C(55) H(43) 0.950 no
C(56) H(44) 0.950 no
C(57) H(45) 0.950 no
C(59) H(46) 0.950 no
C(60) H(47) 0.950 no
C(61) H(48) 0.950 no
C(62) H(49) 0.950 no
C(63) H(50) 0.950 no
C(65) H(51) 0.950 no
C(66) H(52) 0.950 no
C(67) H(53) 0.950 no
C(68) H(54) 0.950 no
C(69) H(55) 0.950 no
C(71) H(56) 0.950 no
C(72) H(57) 0.950 no
C(73) H(58) 0.950 no
C(74) H(59) 0.950 no
C(75) H(60) 0.950 no

loop_
_geom_contact_atom_site_label_1
_geom_contact_atom_site_label_2
_geom_contact_distance
_geom_contact_site_symmetry_2
Rh(1) P(2) 3.0735(10) .
Rh(1) O(1) 2.971(4) .
Rh(1) C(3) 3.561(3) .
Rh(1) C(4) 3.411(3) .
Rh(1) C(16) 3.252(3) .
Rh(1) C(28) 3.594(4) .
Rh(1) C(34) 3.510(3) .
Rh(2) O(2) 3.040(3) .
Rh(2) C(3) 3.458(4) .
Rh(2) C(40) 3.515(3) .
Rh(2) C(46) 3.570(3) .
Rh(2) C(52) 3.523(3) .
Rh(3) O(3) 3.055(2) .
Rh(3) C(2) 3.233(4) .
Rh(3) C(34) 3.521(3) .
Rh(3) C(58) 3.598(3) .
Rh(3) C(64) 3.472(3) .
Rh(3) C(70) 3.489(3) .
P(1) P(4) 3.5486(14) .
P(1) C(1) 3.083(5) .
P(1) C(2) 3.394(4) .
P(1) C(5) 2.810(4) .
P(1) C(9) 2.820(4) .
P(1) C(11) 2.808(4) .
P(1) C(15) 2.807(3) .
P(2) Rh(1) 3.0735(10) .
P(2) P(3) 3.5821(13) .
P(2) C(17) 2.833(4) .
P(2) C(21) 2.781(4) .
P(2) C(23) 2.862(4) .
P(2) C(27) 2.778(4) .
P(3) P(2) 3.5821(13) .
P(3) C(1) 3.138(4) .
P(3) C(3) 3.107(4) .
P(3) C(29) 2.794(4) .
P(3) C(33) 2.821(4) .
P(3) C(35) 2.834(4) .
P(3) C(39) 2.793(4) .
P(4) P(1) 3.5486(14) .
P(4) C(2) 3.156(4) .
P(4) C(41) 2.864(4) .
P(4) C(45) 2.781(4) .
P(4) C(47) 2.814(4) .
P(4) C(51) 2.824(4) .
P(4) C(53) 2.815(4) .
P(4) C(57) 2.805(4) .
P(5) C(3) 3.027(4) .
P(5) C(59) 2.786(4) .
P(5) C(63) 2.843(4) .
P(5) C(65) 2.792(5) .
P(5) C(69) 2.846(5) .
P(5) C(71) 2.783(4) .
P(5) C(75) 2.832(5) .
O(1) Rh(1) 2.971(4) .
O(1) C(36) 3.501(6) 2_655
O(2) Rh(2) 3.040(3) .
O(2) O(3) 3.176(4) .
O(2) C(3) 3.174(5) .
O(3) Rh(3) 3.055(2) .
O(3) O(2) 3.176(4) .
O(3) C(2) 3.251(5) .
O(3) C(39) 3.285(5) .
O(3) C(64) 3.543(5) .
C(1) P(1) 3.083(5) .
C(1) P(3) 3.138(4) .
C(2) Rh(3) 3.233(4) .
C(2) P(1) 3.394(4) .
C(2) P(4) 3.156(4) .
C(2) O(3) 3.251(5) .
C(2) C(3) 2.878(5) .
C(2) C(9) 3.449(5) .
C(2) C(45) 3.463(6) .
C(2) C(51) 3.538(5) .
C(3) Rh(1) 3.561(3) .
C(3) Rh(2) 3.458(4) .
C(3) P(3) 3.107(4) .
C(3) P(5) 3.027(4) .
C(3) O(2) 3.174(5) .
C(3) C(2) 2.878(5) .
C(3) C(34) 3.322(5) .
C(3) C(39) 3.268(5) .
C(3) C(64) 3.204(5) .
C(4) Rh(1) 3.411(3) .
C(4) C(6) 2.418(6) .
C(4) C(7) 2.796(5) .
C(4) C(8) 2.410(5) .
C(4) C(10) 2.785(5) .
C(4) C(15) 3.166(5) .
C(5) P(1) 2.810(4) .
C(5) C(7) 2.394(6) .
C(5) C(8) 2.746(6) .
C(5) C(9) 2.396(6) .
C(5) C(10) 2.999(5) .
C(5) C(15) 3.165(5) .
C(6) C(4) 2.418(6) .
C(6) C(8) 2.366(6) .
C(6) C(9) 2.767(6) .
C(7) C(4) 2.796(5) .
C(7) C(5) 2.394(6) .
C(7) C(9) 2.409(6) .
C(8) C(4) 2.410(5) .
C(8) C(5) 2.746(6) .
C(8) C(6) 2.366(6) .
C(8) C(55) 3.403(6) 1_545
C(9) P(1) 2.820(4) .
C(9) C(2) 3.449(5) .
C(9) C(5) 2.396(6) .
C(9) C(6) 2.767(6) .
C(9) C(7) 2.409(6) .
C(10) C(4) 2.785(5) .
C(10) C(5) 2.999(5) .
C(10) C(12) 2.416(5) .
C(10) C(13) 2.787(5) .
C(10) C(14) 2.415(5) .
C(10) C(53) 3.508(5) .
C(11) P(1) 2.808(4) .
C(11) C(13) 2.407(5) .
C(11) C(14) 2.777(5) .
C(11) C(15) 2.392(5) .
C(11) C(20) 3.500(6) .
C(11) C(21) 3.223(6) .
C(11) C(53) 3.544(5) .
C(12) C(10) 2.416(5) .
C(12) C(14) 2.397(6) .
C(12) C(15) 2.764(6) .
C(12) C(61) 3.546(6) 1_556
C(13) C(10) 2.787(5) .
C(13) C(11) 2.407(5) .
C(13) C(15) 2.400(5) .
C(13) C(61) 3.398(6) 1_556
C(13) C(62) 3.585(6) 1_556
C(14) C(10) 2.415(5) .
C(14) C(11) 2.777(5) .
C(14) C(12) 2.397(6) .
C(15) P(1) 2.807(3) .
C(15) C(4) 3.166(5) .
C(15) C(5) 3.165(5) .
C(15) C(11) 2.392(5) .
C(15) C(12) 2.764(6) .
C(15) C(13) 2.400(5) .
C(15) C(40) 3.317(5) .
C(15) C(41) 3.436(5) .
C(15) C(53) 3.592(5) .
C(16) Rh(1) 3.252(3) .
C(16) C(18) 2.406(6) .
C(16) C(19) 2.794(6) .
C(16) C(20) 2.406(6) .
C(16) C(22) 2.798(5) .
C(16) C(23) 2.981(5) .
C(17) P(2) 2.833(4) .
C(17) C(19) 2.408(7) .
C(17) C(20) 2.752(7) .
C(17) C(21) 2.389(6) .
C(17) C(22) 3.517(5) .
C(17) C(23) 3.429(6) .
C(17) C(28) 3.253(5) .
C(17) C(29) 3.429(6) .
C(17) C(33) 3.505(6) .
C(18) C(16) 2.406(6) .
C(18) C(20) 2.372(8) .
C(18) C(21) 2.755(7) .
C(18) C(29) 3.538(6) .
C(18) C(30) 3.525(6) .
C(19) C(16) 2.794(6) .
C(19) C(17) 2.408(7) .
C(19) C(21) 2.395(7) .
C(20) C(11) 3.500(6) .
C(20) C(16) 2.406(6) .
C(20) C(17) 2.752(7) .
C(20) C(18) 2.372(8) .
C(21) P(2) 2.781(4) .
C(21) C(11) 3.223(6) .
C(21) C(17) 2.389(6) .
C(21) C(18) 2.755(7) .
C(21) C(19) 2.395(7) .
C(21) C(22) 3.593(5) .
C(21) C(23) 3.544(6) .
C(21) C(53) 3.596(6) .
C(22) C(16) 2.798(5) .
C(22) C(17) 3.517(5) .
C(22) C(21) 3.593(5) .
C(22) C(24) 2.427(5) .
C(22) C(25) 2.804(6) .
C(22) C(26) 2.422(6) .
C(22) C(57) 3.316(5) .
C(22) C(59) 3.489(5) .
C(23) P(2) 2.862(4) .
C(23) C(16) 2.981(5) .
C(23) C(17) 3.429(6) .
C(23) C(21) 3.544(6) .
C(23) C(25) 2.405(6) .
C(23) C(26) 2.768(6) .
C(23) C(27) 2.388(5) .
C(23) C(56) 3.450(6) .
C(23) C(57) 3.365(6) .
C(24) C(22) 2.427(5) .
C(24) C(26) 2.392(6) .
C(24) C(27) 2.765(6) .
C(24) C(56) 3.547(7) .
C(25) C(22) 2.804(6) .
C(25) C(23) 2.405(6) .
C(25) C(27) 2.406(6) .
C(25) C(42) 3.545(6) 4_764
C(26) C(22) 2.422(6) .
C(26) C(23) 2.768(6) .
C(26) C(24) 2.392(6) .
C(27) P(2) 2.778(4) .
C(27) C(23) 2.388(5) .
C(27) C(24) 2.765(6) .
C(27) C(25) 2.406(6) .
C(27) C(51) 3.350(6) .
C(27) C(57) 3.587(6) .
C(27) C(70) 3.335(5) .
C(27) C(75) 3.556(6) .
C(28) Rh(1) 3.594(4) .
C(28) C(17) 3.253(5) .
C(28) C(30) 2.422(5) .
C(28) C(31) 2.802(6) .
C(28) C(32) 2.433(6) .
C(28) C(34) 2.823(5) .
C(28) C(35) 3.073(5) .
C(29) P(3) 2.794(4) .
C(29) C(17) 3.429(6) .
C(29) C(18) 3.538(6) .
C(29) C(31) 2.412(6) .
C(29) C(32) 2.782(6) .
C(29) C(33) 2.396(6) .
C(30) C(18) 3.525(6) .
C(30) C(28) 2.422(5) .
C(30) C(32) 2.391(7) .
C(30) C(33) 2.763(6) .
C(31) C(28) 2.802(6) .
C(31) C(29) 2.412(6) .
C(31) C(33) 2.402(6) .
C(32) C(28) 2.433(6) .
C(32) C(29) 2.782(6) .
C(32) C(30) 2.391(7) .
C(33) P(3) 2.821(4) .
C(33) C(17) 3.505(6) .
C(33) C(29) 2.396(6) .
C(33) C(30) 2.763(6) .
C(33) C(31) 2.402(6) .
C(33) C(35) 3.511(5) .
C(33) C(58) 3.550(5) .
C(33) C(59) 3.437(6) .
C(34) Rh(1) 3.510(3) .
C(34) Rh(3) 3.521(3) .
C(34) C(3) 3.322(5) .
C(34) C(28) 2.823(5) .
C(34) C(36) 2.421(6) .
C(34) C(37) 2.790(5) .
C(34) C(38) 2.408(6) .
C(35) P(3) 2.834(4) .
C(35) C(28) 3.073(5) .
C(35) C(33) 3.511(5) .
C(35) C(37) 2.406(6) .
C(35) C(38) 2.770(6) .
C(35) C(39) 2.403(6) .
C(35) C(65) 3.364(6) .
C(36) O(1) 3.501(6) 2_644
C(36) C(34) 2.421(6) .
C(36) C(38) 2.391(7) .
C(36) C(39) 2.767(6) .
C(37) C(34) 2.790(5) .
C(37) C(35) 2.406(6) .
C(37) C(39) 2.393(6) .
C(38) C(34) 2.408(6) .
C(38) C(35) 2.770(6) .
C(38) C(36) 2.391(7) .
C(39) P(3) 2.793(4) .
C(39) O(3) 3.285(5) .
C(39) C(3) 3.268(5) .
C(39) C(35) 2.403(6) .
C(39) C(36) 2.767(6) .
C(39) C(37) 2.393(6) .
C(40) Rh(2) 3.515(3) .
C(40) C(15) 3.317(5) .
C(40) C(42) 2.412(5) .
C(40) C(43) 2.797(6) .
C(40) C(44) 2.414(6) .
C(40) C(46) 2.780(5) .
C(40) C(47) 3.128(5) .
C(40) C(52) 2.921(5) .
C(40) C(53) 3.322(5) .
C(41) P(4) 2.864(4) .
C(41) C(15) 3.436(5) .
C(41) C(43) 2.396(6) .
C(41) C(44) 2.752(6) .
C(41) C(45) 2.386(6) .
C(41) C(46) 3.565(5) .
C(41) C(47) 3.386(6) .
C(41) C(52) 3.189(5) .
C(41) C(53) 3.225(5) .
C(42) C(25) 3.545(6) 4_765
C(42) C(40) 2.412(5) .
C(42) C(44) 2.375(7) .
C(42) C(45) 2.757(6) .
C(43) C(40) 2.797(6) .
C(43) C(41) 2.396(6) .
C(43) C(45) 2.402(6) .
C(43) C(74) 3.590(7) 1_556
C(44) C(40) 2.414(6) .
C(44) C(41) 2.752(6) .
C(44) C(42) 2.375(7) .
C(45) P(4) 2.781(4) .
C(45) C(2) 3.463(6) .
C(45) C(41) 2.386(6) .
C(45) C(42) 2.757(6) .
C(45) C(43) 2.402(6) .
C(45) C(46) 3.499(5) .
C(46) Rh(2) 3.570(3) .
C(46) C(40) 2.780(5) .
C(46) C(41) 3.565(5) .
C(46) C(45) 3.499(5) .
C(46) C(48) 2.422(5) .
C(46) C(49) 2.799(5) .
C(46) C(50) 2.407(6) .
C(46) C(52) 2.813(5) .
C(46) C(57) 3.058(5) .
C(47) P(4) 2.814(4) .
C(47) C(40) 3.128(5) .
C(47) C(41) 3.386(6) .
C(47) C(49) 2.387(6) .
C(47) C(50) 2.745(6) .
C(47) C(51) 2.378(6) .
C(47) C(52) 3.232(5) .
C(47) C(57) 3.313(6) .
C(48) C(46) 2.422(5) .
C(48) C(50) 2.376(6) .
C(48) C(51) 2.760(6) .
C(49) C(46) 2.799(5) .
C(49) C(47) 2.387(6) .
C(49) C(51) 2.412(6) .
C(50) C(46) 2.407(6) .
C(50) C(47) 2.745(6) .
C(50) C(48) 2.376(6) .
C(50) C(72) 3.585(6) .
C(51) P(4) 2.824(4) .
C(51) C(2) 3.538(5) .
C(51) C(27) 3.350(6) .
C(51) C(47) 2.378(6) .
C(51) C(48) 2.760(6) .
C(51) C(49) 2.412(6) .
C(52) Rh(2) 3.523(3) .
C(52) C(40) 2.921(5) .
C(52) C(41) 3.189(5) .
C(52) C(46) 2.813(5) .
C(52) C(47) 3.232(5) .
C(52) C(54) 2.410(6) .
C(52) C(55) 2.789(6) .
C(52) C(56) 2.418(5) .
C(53) P(4) 2.815(4) .
C(53) C(10) 3.508(5) .
C(53) C(11) 3.544(5) .
C(53) C(15) 3.592(5) .
C(53) C(21) 3.596(6) .
C(53) C(40) 3.322(5) .
C(53) C(41) 3.225(5) .
C(53) C(55) 2.404(6) .
C(53) C(56) 2.772(6) .
C(53) C(57) 2.403(6) .
C(54) C(52) 2.410(6) .
C(54) C(56) 2.382(7) .
C(54) C(57) 2.759(6) .
C(55) C(8) 3.403(6) 1_565
C(55) C(52) 2.789(6) .
C(55) C(53) 2.404(6) .
C(55) C(57) 2.394(6) .
C(56) C(23) 3.450(6) .
C(56) C(24) 3.547(7) .
C(56) C(52) 2.418(5) .
C(56) C(53) 2.772(6) .
C(56) C(54) 2.382(7) .
C(57) P(4) 2.805(4) .
C(57) C(22) 3.316(5) .
C(57) C(23) 3.365(6) .
C(57) C(27) 3.587(6) .
C(57) C(46) 3.058(5) .
C(57) C(47) 3.313(6) .
C(57) C(53) 2.403(6) .
C(57) C(54) 2.759(6) .
C(57) C(55) 2.394(6) .
C(58) Rh(3) 3.598(3) .
C(58) C(33) 3.550(5) .
C(58) C(60) 2.415(6) .
C(58) C(61) 2.789(6) .
C(58) C(62) 2.404(5) .
C(58) C(64) 2.882(5) .
C(58) C(65) 3.388(6) .
C(58) C(70) 2.886(5) .
C(58) C(75) 3.087(6) .
C(59) P(5) 2.786(4) .
C(59) C(22) 3.489(5) .
C(59) C(33) 3.437(6) .
C(59) C(61) 2.397(6) .
C(59) C(62) 2.755(6) .
C(59) C(63) 2.391(6) .
C(60) C(58) 2.415(6) .
C(60) C(62) 2.388(6) .
C(60) C(63) 2.768(6) .
C(61) C(12) 3.546(6) 1_554
C(61) C(13) 3.398(6) 1_554
C(61) C(58) 2.789(6) .
C(61) C(59) 2.397(6) .
C(61) C(63) 2.403(6) .
C(62) C(13) 3.585(6) 1_554
C(62) C(58) 2.404(5) .
C(62) C(59) 2.755(6) .
C(62) C(60) 2.388(6) .
C(63) P(5) 2.843(4) .
C(63) C(59) 2.391(6) .
C(63) C(60) 2.768(6) .
C(63) C(61) 2.403(6) .
C(63) C(64) 3.098(6) .
C(63) C(65) 3.334(6) .
C(64) Rh(3) 3.472(3) .
C(64) O(3) 3.543(5) .
C(64) C(3) 3.204(5) .
C(64) C(58) 2.882(5) .
C(64) C(63) 3.098(6) .
C(64) C(66) 2.432(6) .
C(64) C(67) 2.791(6) .
C(64) C(68) 2.417(6) .
C(64) C(70) 2.816(5) .
C(64) C(71) 3.455(6) .
C(65) P(5) 2.792(5) .
C(65) C(35) 3.364(6) .
C(65) C(58) 3.388(6) .
C(65) C(63) 3.334(6) .
C(65) C(67) 2.389(7) .
C(65) C(68) 2.754(7) .
C(65) C(69) 2.386(7) .
C(66) C(64) 2.432(6) .
C(66) C(68) 2.374(8) .
C(66) C(69) 2.764(8) .
C(67) C(64) 2.791(6) .
C(67) C(65) 2.389(7) .
C(67) C(69) 2.395(7) .
C(68) C(64) 2.417(6) .
C(68) C(65) 2.754(7) .
C(68) C(66) 2.374(8) .
C(69) P(5) 2.846(5) .
C(69) C(65) 2.386(7) .
C(69) C(66) 2.764(8) .
C(69) C(67) 2.395(7) .
C(69) C(70) 3.009(6) .
C(69) C(71) 3.301(6) .
C(70) Rh(3) 3.489(3) .
C(70) C(27) 3.335(5) .
C(70) C(58) 2.886(5) .
C(70) C(64) 2.816(5) .
C(70) C(69) 3.009(6) .
C(70) C(72) 2.414(6) .
C(70) C(73) 2.793(6) .
C(70) C(74) 2.410(7) .
C(71) P(5) 2.783(4) .
C(71) C(64) 3.455(6) .
C(71) C(69) 3.301(6) .
C(71) C(73) 2.393(6) .
C(71) C(74) 2.758(7) .
C(71) C(75) 2.390(6) .
C(72) C(50) 3.585(6) .
C(72) C(70) 2.414(6) .
C(72) C(74) 2.384(7) .
C(72) C(75) 2.761(6) .
C(73) C(70) 2.793(6) .
C(73) C(71) 2.393(6) .
C(73) C(75) 2.407(7) .
C(74) C(43) 3.590(7) 1_554
C(74) C(70) 2.410(7) .
C(74) C(71) 2.758(7) .
C(74) C(72) 2.384(7) .
C(75) P(5) 2.832(5) .
C(75) C(27) 3.556(6) .
C(75) C(58) 3.087(6) .
C(75) C(71) 2.390(6) .
C(75) C(72) 2.761(6) .
C(75) C(73) 2.407(7) .
Rh(1) H(6) 3.400 .
Rh(1) H(21) 3.561 .
Rh(1) H(30) 3.117 .
Rh(2) H(5) 3.397 .
Rh(2) H(15) 3.545 .
Rh(2) H(20) 3.539 .
Rh(2) H(35) 3.242 .
Rh(2) H(40) 3.232 .
Rh(3) H(20) 3.479 .
Rh(3) H(46) 3.437 .
Rh(3) H(56) 3.272 .
P(1) H(1) 2.890 .
P(1) H(5) 2.916 .
P(1) H(6) 2.897 .
P(1) H(10) 2.887 .
P(1) H(15) 3.533 .
P(1) H(35) 3.574 .
P(2) H(11) 2.939 .
P(2) H(15) 2.846 .
P(2) H(16) 2.964 .
P(2) H(20) 2.832 .
P(2) H(46) 2.965 .
P(3) H(11) 3.500 .
P(3) H(21) 2.876 .
P(3) H(25) 2.920 .
P(3) H(26) 2.931 .
P(3) H(30) 2.864 .
P(3) H(51) 3.411 .
P(4) H(31) 2.971 .
P(4) H(35) 2.835 .
P(4) H(36) 2.880 .
P(4) H(40) 2.914 .
P(4) H(41) 2.912 .
P(4) H(45) 2.888 .
P(5) H(20) 3.410 .
P(5) H(25) 3.396 .
P(5) H(46) 2.846 .
P(5) H(50) 2.947 .
P(5) H(51) 2.853 .
P(5) H(55) 2.952 .
P(5) H(56) 2.850 .
P(5) H(60) 2.935 .
O(1) H(21) 3.064 .
O(1) H(27) 2.681 2_655
O(1) H(28) 3.433 2_655
O(1) H(47) 2.883 2_645
O(2) H(5) 2.827 .
O(2) H(33) 3.324 4_754
O(2) H(34) 3.328 4_754
O(2) H(35) 2.822 .
O(2) H(40) 3.147 .
O(2) H(56) 3.067 .
O(2) H(58) 3.472 4_755
O(3) H(17) 3.500 1_545
O(3) H(30) 3.047 .
O(3) H(33) 3.119 4_754
O(3) H(44) 2.828 1_545
O(3) H(56) 3.322 .
C(1) H(6) 3.202 .
C(1) H(21) 2.913 .
C(1) H(27) 3.192 2_655
C(1) H(30) 3.404 .
C(2) H(5) 2.610 .
C(2) H(35) 2.624 .
C(2) H(40) 2.894 .
C(2) H(56) 3.168 .
C(3) H(30) 3.011 .
C(3) H(56) 2.958 .
C(4) H(1) 2.040 .
C(4) H(2) 3.273 .
C(4) H(4) 3.264 .
C(4) H(5) 2.041 .
C(4) H(10) 2.847 .
C(4) H(35) 3.544 .
C(5) H(2) 2.031 .
C(5) H(3) 3.253 .
C(5) H(5) 3.259 .
C(5) H(10) 2.954 .
C(5) H(49) 3.570 1_556
C(5) H(50) 3.247 1_556
C(6) H(1) 2.031 .
C(6) H(3) 2.027 .
C(6) H(4) 3.222 .
C(6) H(22) 3.428 2_645
C(6) H(23) 3.170 2_645
C(6) H(50) 3.147 1_556
C(7) H(1) 3.248 .
C(7) H(2) 2.021 .
C(7) H(4) 2.011 .
C(7) H(5) 3.262 .
C(7) H(22) 3.356 2_645
C(7) H(23) 2.940 2_645
C(7) H(38) 3.530 4_755
C(7) H(39) 3.268 4_755
C(7) H(42) 3.491 1_545
C(7) H(54) 3.600 1_556
C(8) H(2) 3.224 .
C(8) H(3) 2.020 .
C(8) H(5) 2.046 .
C(8) H(23) 3.307 2_645
C(8) H(39) 2.999 4_755
C(8) H(42) 3.369 1_545
C(8) H(43) 2.963 1_545
C(8) H(57) 2.856 4_755
C(8) H(58) 3.380 4_755
C(9) H(1) 3.255 .
C(9) H(3) 3.265 .
C(9) H(4) 2.036 .
C(9) H(35) 3.326 .
C(9) H(43) 3.244 1_545
C(9) H(57) 3.160 4_755
C(10) H(1) 2.562 .
C(10) H(6) 2.039 .
C(10) H(7) 3.271 .
C(10) H(9) 3.272 .
C(10) H(10) 2.026 .
C(10) H(15) 3.240 .
C(10) H(41) 2.728 .
C(11) H(1) 3.302 .
C(11) H(7) 2.044 .
C(11) H(8) 3.264 .
C(11) H(10) 3.248 .
C(11) H(14) 3.233 .
C(11) H(15) 2.722 .
C(11) H(26) 3.548 2_655
C(11) H(27) 3.209 2_655
C(11) H(41) 2.904 .
C(11) H(49) 3.477 1_556
C(12) H(6) 2.046 .
C(12) H(8) 2.026 .
C(12) H(9) 3.253 .
C(12) H(14) 3.270 .
C(12) H(15) 3.419 .
C(12) H(26) 3.225 2_655
C(12) H(41) 2.974 .
C(12) H(42) 3.334 .
C(12) H(48) 3.275 1_556
C(12) H(49) 3.487 1_556
C(13) H(6) 3.262 .
C(13) H(7) 2.027 .
C(13) H(9) 2.037 .
C(13) H(10) 3.257 .
C(13) H(37) 3.584 4_765
C(13) H(38) 3.221 4_765
C(13) H(41) 2.891 .
C(13) H(42) 3.393 .
C(13) H(48) 3.425 1_556
C(14) H(7) 3.254 .
C(14) H(8) 2.037 .
C(14) H(10) 2.036 .
C(14) H(37) 3.229 4_765
C(14) H(38) 3.233 4_765
C(14) H(41) 2.755 .
C(14) H(60) 3.023 1_556
C(15) H(1) 2.784 .
C(15) H(6) 3.251 .
C(15) H(8) 3.259 .
C(15) H(9) 2.043 .
C(15) H(41) 2.663 .
C(16) H(11) 2.037 .
C(16) H(12) 3.261 .
C(16) H(14) 3.260 .
C(16) H(15) 2.033 .
C(16) H(16) 2.485 .
C(16) H(46) 3.474 .
C(17) H(12) 2.028 .
C(17) H(13) 3.262 .
C(17) H(15) 3.248 .
C(17) H(16) 2.811 .
C(17) H(28) 3.225 1_565
C(17) H(46) 3.215 .
C(18) H(11) 2.028 .
C(18) H(13) 2.038 .
C(18) H(14) 3.230 .
C(18) H(16) 3.494 .
C(18) H(28) 2.852 1_565
C(19) H(11) 3.262 .
C(19) H(12) 2.036 .
C(19) H(14) 2.007 .
C(19) H(15) 3.250 .
C(19) H(28) 3.020 1_565
C(19) H(29) 3.574 1_565
C(19) H(49) 3.485 2_655
C(20) H(6) 2.859 .
C(20) H(7) 3.568 .
C(20) H(12) 3.230 .
C(20) H(13) 2.027 .
C(20) H(15) 2.036 .
C(20) H(16) 3.568 .
C(20) H(24) 3.419 2_655
C(20) H(26) 3.508 2_655
C(20) H(28) 3.479 1_565
C(20) H(29) 3.191 1_565
C(21) H(6) 2.677 .
C(21) H(11) 3.250 .
C(21) H(13) 3.258 .
C(21) H(14) 2.029 .
C(21) H(16) 2.911 .
C(21) H(29) 3.481 1_565
C(22) H(11) 3.517 .
C(22) H(16) 2.041 .
C(22) H(17) 3.283 .
C(22) H(19) 3.275 .
C(22) H(20) 2.023 .
C(22) H(45) 3.048 .
C(22) H(46) 2.573 .
C(23) H(11) 3.550 .
C(23) H(17) 2.039 .
C(23) H(18) 3.266 .
C(23) H(20) 3.247 .
C(23) H(28) 3.352 1_565
C(23) H(29) 3.560 1_565
C(23) H(44) 3.407 .
C(23) H(45) 3.263 .
C(23) H(46) 2.977 .
C(24) H(16) 2.038 .
C(24) H(18) 2.040 .
C(24) H(19) 3.250 .
C(24) H(44) 3.134 .
C(24) H(45) 3.417 .
C(24) H(53) 3.479 1_565
C(25) H(16) 3.261 .
C(25) H(17) 2.030 .
C(25) H(19) 2.031 .
C(25) H(20) 3.260 .
C(25) H(32) 3.479 4_764
C(25) H(36) 3.286 4_764
C(25) H(37) 3.361 4_764
C(25) H(45) 3.355 .
C(25) H(53) 3.447 1_565
C(26) H(17) 3.248 .
C(26) H(18) 2.028 .
C(26) H(20) 2.041 .
C(26) H(32) 3.382 4_764
C(26) H(36) 3.116 4_764
C(26) H(37) 3.417 4_764
C(26) H(45) 3.131 .
C(27) H(16) 3.245 .
C(27) H(18) 3.263 .
C(27) H(19) 2.046 .
C(27) H(40) 2.964 .
C(27) H(45) 2.965 .
C(27) H(46) 3.056 .
C(28) H(7) 3.255 2_644
C(28) H(11) 2.790 .
C(28) H(21) 2.044 .
C(28) H(22) 3.278 .
C(28) H(24) 3.287 .
C(28) H(25) 2.037 .
C(28) H(26) 2.644 .
C(29) H(7) 3.054 2_644
C(29) H(11) 3.258 .
C(29) H(12) 3.436 .
C(29) H(22) 2.043 .
C(29) H(23) 3.269 .
C(29) H(25) 3.257 .
C(29) H(26) 3.462 .
C(30) H(7) 3.104 2_644
C(30) H(8) 3.294 2_644
C(30) H(12) 3.063 .
C(30) H(21) 2.043 .
C(30) H(23) 2.032 .
C(30) H(24) 3.249 .
C(30) H(42) 3.572 2_644
C(31) H(7) 3.359 2_644
C(31) H(11) 3.574 .
C(31) H(12) 3.160 .
C(31) H(14) 3.560 2_644
C(31) H(21) 3.267 .
C(31) H(22) 2.028 .
C(31) H(24) 2.028 .
C(31) H(25) 3.253 .
C(31) H(42) 2.998 2_644
C(32) H(7) 3.519 2_644
C(32) H(11) 3.169 .
C(32) H(14) 2.857 2_644
C(32) H(22) 3.246 .
C(32) H(23) 2.025 .
C(32) H(25) 2.041 .
C(33) H(7) 3.459 2_644
C(33) H(11) 2.740 .
C(33) H(14) 3.100 2_644
C(33) H(21) 3.257 .
C(33) H(23) 3.261 .
C(33) H(24) 2.051 .
C(33) H(26) 2.785 .
C(33) H(51) 3.340 .
C(34) H(21) 3.589 .
C(34) H(26) 2.043 .
C(34) H(27) 3.278 .
C(34) H(29) 3.264 .
C(34) H(30) 2.036 .
C(34) H(48) 3.018 2_645
C(34) H(51) 3.095 .
C(35) H(6) 3.560 2_644
C(35) H(7) 3.004 2_644
C(35) H(25) 3.510 .
C(35) H(27) 2.041 .
C(35) H(28) 3.264 .
C(35) H(30) 3.261 .
C(35) H(48) 3.021 2_645
C(35) H(51) 2.708 .
C(35) H(52) 3.365 .
C(36) H(6) 3.319 2_644
C(36) H(7) 3.555 2_644
C(36) H(26) 2.046 .
C(36) H(28) 2.032 .
C(36) H(29) 3.247 .
C(36) H(48) 3.217 2_645
C(36) H(49) 3.124 2_645
C(36) H(51) 3.471 .
C(36) H(52) 3.116 .
C(37) H(16) 3.015 1_545
C(37) H(17) 3.404 1_545
C(37) H(26) 3.265 .
C(37) H(27) 2.031 .
C(37) H(29) 2.025 .
C(37) H(30) 3.249 .
C(37) H(48) 3.371 2_645
C(37) H(49) 3.084 2_645
C(38) H(16) 3.174 1_545
C(38) H(17) 3.478 1_545
C(38) H(24) 3.342 2_645
C(38) H(27) 3.249 .
C(38) H(28) 2.030 .
C(38) H(30) 2.024 .
C(38) H(43) 3.318 1_545
C(38) H(48) 3.343 2_645
C(39) H(26) 3.261 .
C(39) H(28) 3.249 .
C(39) H(29) 2.025 .
C(39) H(43) 3.381 1_545
C(39) H(48) 3.176 2_645
C(40) H(10) 2.900 .
C(40) H(31) 2.028 .
C(40) H(32) 3.265 .
C(40) H(34) 3.266 .
C(40) H(35) 2.036 .
C(40) H(36) 2.824 .
C(40) H(41) 3.005 .
C(41) H(9) 3.574 .
C(41) H(10) 3.129 .
C(41) H(18) 3.424 4_765
C(41) H(19) 3.295 4_765
C(41) H(32) 2.030 .
C(41) H(33) 3.257 .
C(41) H(35) 3.245 .
C(41) H(36) 2.715 .
C(41) H(41) 2.882 .
C(42) H(9) 3.486 .
C(42) H(10) 3.370 .
C(42) H(18) 3.269 4_765
C(42) H(19) 3.482 4_765
C(42) H(31) 2.032 .
C(42) H(33) 2.032 .
C(42) H(34) 3.236 .
C(42) H(45) 3.312 4_765
C(42) H(59) 3.003 1_556
C(43) H(10) 3.407 .
C(43) H(18) 3.573 4_765
C(43) H(31) 3.251 .
C(43) H(32) 2.022 .
C(43) H(34) 2.029 .
C(43) H(35) 3.258 .
C(43) H(44) 3.356 4_765
C(43) H(59) 2.950 1_556
C(44) H(10) 3.182 .
C(44) H(32) 3.234 .
C(44) H(33) 2.028 .
C(44) H(35) 2.036 .
C(44) H(56) 3.476 4_755
C(44) H(57) 3.478 4_755
C(45) H(10) 2.909 .
C(45) H(31) 3.245 .
C(45) H(33) 3.258 .
C(45) H(34) 2.029 .
C(46) H(20) 3.558 .
C(46) H(35) 3.530 .
C(46) H(36) 2.041 .
C(46) H(37) 3.275 .
C(46) H(39) 3.259 .
C(46) H(40) 2.014 .
C(46) H(45) 2.626 .
C(46) H(54) 3.600 4_755
C(47) H(18) 3.127 4_765
C(47) H(19) 3.223 4_765
C(47) H(31) 3.322 .
C(47) H(32) 3.326 4_764
C(47) H(37) 2.022 .
C(47) H(38) 3.246 .
C(47) H(40) 3.240 .
C(47) H(45) 2.946 .
C(47) H(54) 3.340 4_755
C(48) H(9) 3.101 4_764
C(48) H(18) 3.276 4_765
C(48) H(19) 3.574 4_765
C(48) H(32) 3.098 4_764
C(48) H(36) 2.024 .
C(48) H(38) 2.028 .
C(48) H(39) 3.234 .
C(48) H(54) 3.197 4_755
C(48) H(59) 3.363 4_765
C(49) H(3) 2.942 4_754
C(49) H(9) 3.385 4_764
C(49) H(31) 3.154 4_764
C(49) H(32) 3.209 4_764
C(49) H(36) 3.242 .
C(49) H(37) 2.024 .
C(49) H(39) 2.026 .
C(49) H(40) 3.267 .
C(49) H(54) 3.354 4_755
C(50) H(3) 3.045 4_754
C(50) H(4) 3.142 4_754
C(50) H(19) 3.571 .
C(50) H(20) 3.558 .
C(50) H(31) 3.422 4_764
C(50) H(32) 3.571 4_764
C(50) H(37) 3.237 .
C(50) H(38) 2.034 .
C(50) H(40) 2.046 .
C(50) H(54) 3.580 4_755
C(50) H(57) 3.339 .
C(51) H(20) 2.831 .
C(51) H(36) 3.234 .
C(51) H(38) 3.272 .
C(51) H(39) 2.045 .
C(51) H(45) 3.208 .
C(52) H(15) 3.048 .
C(52) H(31) 2.725 .
C(52) H(36) 2.992 .
C(52) H(41) 2.052 .
C(52) H(42) 3.267 .
C(52) H(44) 3.272 .
C(52) H(45) 2.034 .
C(53) H(15) 2.695 .
C(53) H(31) 2.630 .
C(53) H(38) 3.295 4_765
C(53) H(42) 2.027 .
C(53) H(43) 3.260 .
C(53) H(45) 3.262 .
C(54) H(4) 3.071 1_565
C(54) H(15) 3.031 .
C(54) H(23) 3.331 2_655
C(54) H(31) 3.580 .
C(54) H(38) 3.229 4_765
C(54) H(41) 2.030 .
C(54) H(43) 2.034 .
C(54) H(44) 3.241 .
C(55) H(4) 2.854 1_565
C(55) H(15) 3.595 .
C(55) H(29) 2.987 1_565
C(55) H(41) 3.259 .
C(55) H(42) 2.029 .
C(55) H(44) 2.019 .
C(55) H(45) 3.250 .
C(55) H(58) 3.428 4_765
C(56) H(16) 3.544 .
C(56) H(29) 3.417 1_565
C(56) H(33) 3.397 4_764
C(56) H(42) 3.236 .
C(56) H(43) 2.019 .
C(56) H(45) 2.042 .
C(56) H(58) 3.216 4_765
C(57) H(32) 3.222 4_764
C(57) H(36) 3.244 .
C(57) H(41) 3.265 .
C(57) H(43) 3.253 .
C(57) H(44) 2.039 .
C(58) H(25) 2.692 .
C(58) H(46) 2.037 .
C(58) H(47) 3.270 .
C(58) H(49) 3.258 .
C(58) H(50) 2.030 .
C(58) H(51) 3.174 .
C(58) H(60) 2.597 .
C(59) H(11) 3.008 .
C(59) H(25) 2.838 .
C(59) H(47) 2.031 .
C(59) H(48) 3.257 .
C(59) H(50) 3.251 .
C(59) H(60) 3.132 .
C(60) H(8) 3.592 1_554
C(60) H(11) 3.386 .
C(60) H(24) 3.402 .
C(60) H(25) 3.307 .
C(60) H(46) 2.029 .
C(60) H(48) 2.039 .
C(60) H(49) 3.246 .
C(61) H(7) 3.599 1_554
C(61) H(8) 3.391 1_554
C(61) H(24) 3.281 .
C(61) H(25) 3.590 .
C(61) H(46) 3.253 .
C(61) H(47) 2.035 .
C(61) H(49) 2.025 .
C(61) H(50) 3.258 .
C(62) H(1) 3.180 1_554
C(62) H(13) 3.041 2_644
C(62) H(25) 3.493 .
C(62) H(47) 3.247 .
C(62) H(48) 2.028 .
C(62) H(50) 2.036 .
C(63) H(1) 3.224 1_554
C(63) H(2) 3.451 1_554
C(63) H(13) 2.992 2_644
C(63) H(25) 3.080 .
C(63) H(46) 3.249 .
C(63) H(48) 3.259 .
C(63) H(49) 2.032 .
C(63) H(51) 3.208 .
C(63) H(60) 2.968 .
C(64) H(2) 3.490 1_554
C(64) H(50) 2.636 .
C(64) H(51) 2.042 .
C(64) H(52) 3.291 .
C(64) H(54) 3.271 .
C(64) H(55) 2.026 .
C(64) H(56) 3.429 .
C(65) H(2) 3.473 1_554
C(65) H(13) 3.330 2_644
C(65) H(25) 3.476 .
C(65) H(26) 3.289 .
C(65) H(50) 2.845 .
C(65) H(52) 2.049 .
C(65) H(53) 3.250 .
C(65) H(55) 3.248 .
C(66) H(2) 3.301 1_554
C(66) H(17) 3.184 1_545
C(66) H(22) 3.419 2_644
C(66) H(51) 2.042 .
C(66) H(53) 2.019 .
C(66) H(54) 3.228 .
C(67) H(2) 3.118 1_554
C(67) H(3) 3.325 1_554
C(67) H(17) 3.051 1_545
C(67) H(18) 3.226 1_545
C(67) H(22) 3.167 2_644
C(67) H(51) 3.245 .
C(67) H(52) 2.014 .
C(67) H(54) 2.014 .
C(67) H(55) 3.248 .
C(68) H(2) 3.118 1_554
C(68) H(3) 3.161 1_554
C(68) H(18) 3.165 1_545
C(68) H(52) 3.227 .
C(68) H(53) 2.010 .
C(68) H(55) 2.043 .
C(69) H(2) 3.291 1_554
C(69) H(50) 3.316 .
C(69) H(51) 3.244 .
C(69) H(53) 3.250 .
C(69) H(54) 2.045 .
C(69) H(56) 3.362 .
C(70) H(20) 2.700 .
C(70) H(55) 2.520 .
C(70) H(56) 2.034 .
C(70) H(57) 3.269 .
C(70) H(59) 3.263 .
C(70) H(60) 2.034 .
C(71) H(20) 2.794 .
C(71) H(34) 3.074 4_754
C(71) H(40) 3.038 .
C(71) H(55) 2.631 .
C(71) H(57) 2.034 .
C(71) H(58) 3.257 .
C(71) H(60) 3.250 .
C(72) H(4) 3.135 4_754
C(72) H(20) 3.396 .
C(72) H(34) 3.143 4_754
C(72) H(39) 2.849 .
C(72) H(40) 3.188 .
C(72) H(55) 3.304 .
C(72) H(56) 2.035 .
C(72) H(58) 2.030 .
C(72) H(59) 3.242 .
C(73) H(4) 3.170 4_754
C(73) H(19) 3.573 .
C(73) H(33) 3.320 1_554
C(73) H(39) 3.140 .
C(73) H(56) 3.247 .
C(73) H(57) 2.014 .
C(73) H(59) 2.043 .
C(73) H(60) 3.263 .
C(74) H(9) 3.286 1_554
C(74) H(19) 3.255 .
C(74) H(33) 3.178 1_554
C(74) H(37) 3.559 4_764
C(74) H(57) 3.241 .
C(74) H(58) 2.033 .
C(74) H(60) 2.033 .
C(75) H(9) 3.129 1_554
C(75) H(19) 3.455 .
C(75) H(20) 3.184 .
C(75) H(55) 3.171 .
C(75) H(56) 3.247 .
C(75) H(58) 3.259 .
C(75) H(59) 2.030 .
H(1) P(1) 2.890 .
H(1) C(4) 2.040 .
H(1) C(6) 2.031 .
H(1) C(7) 3.248 .
H(1) C(9) 3.255 .
H(1) C(10) 2.562 .
H(1) C(11) 3.302 .
H(1) C(15) 2.784 .
H(1) C(62) 3.180 1_556
H(1) C(63) 3.224 1_556
H(1) H(2) 2.328 .
H(1) H(10) 2.843 .
H(1) H(49) 2.660 1_556
H(1) H(50) 2.729 1_556
H(2) C(4) 3.273 .
H(2) C(5) 2.031 .
H(2) C(7) 2.021 .
H(2) C(8) 3.224 .
H(2) C(63) 3.451 1_556
H(2) C(64) 3.490 1_556
H(2) C(65) 3.473 1_556
H(2) C(66) 3.301 1_556
H(2) C(67) 3.118 1_556
H(2) C(68) 3.118 1_556
H(2) C(69) 3.291 1_556
H(2) H(1) 2.328 .
H(2) H(3) 2.326 .
H(2) H(12) 3.317 2_645
H(2) H(22) 3.080 2_645
H(2) H(23) 3.427 2_645
H(2) H(50) 2.526 1_556
H(2) H(53) 3.516 1_556
H(2) H(54) 3.551 1_556
H(3) C(5) 3.253 .
H(3) C(6) 2.027 .
H(3) C(8) 2.020 .
H(3) C(9) 3.265 .
H(3) C(49) 2.942 4_755
H(3) C(50) 3.045 4_755
H(3) C(67) 3.325 1_556
H(3) C(68) 3.161 1_556
H(3) H(2) 2.326 .
H(3) H(4) 2.312 .
H(3) H(22) 2.981 2_645
H(3) H(23) 3.100 2_645
H(3) H(38) 2.720 4_755
H(3) H(39) 2.887 4_755
H(3) H(42) 3.245 1_545
H(3) H(53) 3.208 1_556
H(3) H(54) 2.955 1_556
H(4) C(4) 3.264 .
H(4) C(6) 3.222 .
H(4) C(7) 2.011 .
H(4) C(9) 2.036 .
H(4) C(50) 3.142 4_755
H(4) C(54) 3.071 1_545
H(4) C(55) 2.854 1_545
H(4) C(72) 3.135 4_755
H(4) C(73) 3.170 4_755
H(4) H(3) 2.312 .
H(4) H(5) 2.340 .
H(4) H(38) 3.393 4_755
H(4) H(39) 2.344 4_755
H(4) H(42) 2.989 1_545
H(4) H(43) 2.650 1_545
H(4) H(57) 2.527 4_755
H(4) H(58) 2.626 4_755
H(5) Rh(2) 3.397 .
H(5) P(1) 2.916 .
H(5) O(2) 2.827 .
H(5) C(2) 2.610 .
H(5) C(4) 2.041 .
H(5) C(5) 3.259 .
H(5) C(7) 3.262 .
H(5) C(8) 2.046 .
H(5) H(4) 2.340 .
H(5) H(35) 2.977 .
H(5) H(43) 3.160 1_545
H(5) H(57) 3.084 4_755
H(5) H(58) 3.167 4_755
H(6) Rh(1) 3.400 .
H(6) P(1) 2.897 .
H(6) C(1) 3.202 .
H(6) C(10) 2.039 .
H(6) C(12) 2.046 .
H(6) C(13) 3.262 .
H(6) C(15) 3.251 .
H(6) C(20) 2.859 .
H(6) C(21) 2.677 .
H(6) C(35) 3.560 2_655
H(6) C(36) 3.319 2_655
H(6) H(7) 2.346 .
H(6) H(14) 2.751 .
H(6) H(15) 2.441 .
H(6) H(26) 3.143 2_655
H(6) H(27) 2.652 2_655
H(6) H(41) 3.521 .
H(7) C(10) 3.271 .
H(7) C(11) 2.044 .
H(7) C(13) 2.027 .
H(7) C(14) 3.254 .
H(7) C(20) 3.568 .
H(7) C(28) 3.255 2_655
H(7) C(29) 3.054 2_655
H(7) C(30) 3.104 2_655
H(7) C(31) 3.359 2_655
H(7) C(32) 3.519 2_655
H(7) C(33) 3.459 2_655
H(7) C(35) 3.004 2_655
H(7) C(36) 3.555 2_655
H(7) C(61) 3.599 1_556
H(7) H(6) 2.346 .
H(7) H(8) 2.326 .
H(7) H(14) 2.819 .
H(7) H(21) 3.433 2_655
H(7) H(22) 3.505 2_655
H(7) H(26) 2.491 2_655
H(7) H(27) 3.500 2_655
H(7) H(42) 3.389 .
H(7) H(48) 3.094 1_556
H(8) C(11) 3.264 .
H(8) C(12) 2.026 .
H(8) C(14) 2.037 .
H(8) C(15) 3.259 .
H(8) C(30) 3.294 2_655
H(8) C(60) 3.592 1_556
H(8) C(61) 3.391 1_556
H(8) H(7) 2.326 .
H(8) H(9) 2.340 .
H(8) H(22) 3.018 2_655
H(8) H(37) 3.178 4_765
H(8) H(38) 2.970 4_765
H(8) H(41) 3.469 .
H(8) H(42) 3.447 .
H(8) H(48) 3.393 1_556
H(8) H(53) 3.465 1_566
H(9) C(10) 3.272 .
H(9) C(12) 3.253 .
H(9) C(13) 2.037 .
H(9) C(15) 2.043 .
H(9) C(41) 3.574 .
H(9) C(42) 3.486 .
H(9) C(48) 3.101 4_765
H(9) C(49) 3.385 4_765
H(9) C(74) 3.286 1_556
H(9) C(75) 3.129 1_556
H(9) H(8) 2.340 .
H(9) H(10) 2.343 .
H(9) H(32) 3.529 .
H(9) H(37) 2.463 4_765
H(9) H(38) 3.020 4_765
H(9) H(41) 3.302 .
H(9) H(59) 2.749 1_556
H(9) H(60) 2.423 1_556
H(10) P(1) 2.887 .
H(10) C(4) 2.847 .
H(10) C(5) 2.954 .
H(10) C(10) 2.026 .
H(10) C(11) 3.248 .
H(10) C(13) 3.257 .
H(10) C(14) 2.036 .
H(10) C(40) 2.900 .
H(10) C(41) 3.129 .
H(10) C(42) 3.370 .
H(10) C(43) 3.407 .
H(10) C(44) 3.182 .
H(10) C(45) 2.909 .
H(10) H(1) 2.843 .
H(10) H(9) 2.343 .
H(10) H(35) 3.310 .
H(10) H(41) 3.183 .
H(10) H(60) 3.537 1_556
H(11) P(2) 2.939 .
H(11) P(3) 3.500 .
H(11) C(16) 2.037 .
H(11) C(18) 2.028 .
H(11) C(19) 3.262 .
H(11) C(21) 3.250 .
H(11) C(22) 3.517 .
H(11) C(23) 3.550 .
H(11) C(28) 2.790 .
H(11) C(29) 3.258 .
H(11) C(31) 3.574 .
H(11) C(32) 3.169 .
H(11) C(33) 2.740 .
H(11) C(59) 3.008 .
H(11) C(60) 3.386 .
H(11) H(12) 2.324 .
H(11) H(16) 3.112 .
H(11) H(25) 3.020 .
H(11) H(46) 2.534 .
H(11) H(47) 3.249 .
H(12) C(16) 3.261 .
H(12) C(17) 2.028 .
H(12) C(19) 2.036 .
H(12) C(20) 3.230 .
H(12) C(29) 3.436 .
H(12) C(30) 3.063 .
H(12) C(31) 3.160 .
H(12) H(2) 3.317 2_654
H(12) H(11) 2.324 .
H(12) H(13) 2.335 .
H(12) H(22) 3.293 .
H(12) H(23) 3.422 .
H(12) H(28) 3.074 1_565
H(12) H(49) 3.600 2_655
H(13) C(17) 3.262 .
H(13) C(18) 2.038 .
H(13) C(20) 2.027 .
H(13) C(21) 3.258 .
H(13) C(62) 3.041 2_655
H(13) C(63) 2.992 2_655
H(13) C(65) 3.330 2_655
H(13) H(12) 2.335 .
H(13) H(14) 2.320 .
H(13) H(24) 3.532 2_655
H(13) H(25) 3.125 2_655
H(13) H(28) 3.341 1_565
H(13) H(49) 2.895 2_655
H(13) H(50) 2.846 2_655
H(13) H(51) 2.896 2_655
H(13) H(52) 3.532 2_655
H(14) C(11) 3.233 .
H(14) C(12) 3.270 .
H(14) C(16) 3.260 .
H(14) C(18) 3.230 .
H(14) C(19) 2.007 .
H(14) C(21) 2.029 .
H(14) C(31) 3.560 2_655
H(14) C(32) 2.857 2_655
H(14) C(33) 3.100 2_655
H(14) H(6) 2.751 .
H(14) H(7) 2.819 .
H(14) H(13) 2.320 .
H(14) H(15) 2.332 .
H(14) H(24) 2.752 2_655
H(14) H(25) 3.168 2_655
H(14) H(26) 2.936 2_655
H(14) H(29) 3.255 1_565
H(15) Rh(2) 3.545 .
H(15) P(1) 3.533 .
H(15) P(2) 2.846 .
H(15) C(10) 3.240 .
H(15) C(11) 2.722 .
H(15) C(12) 3.419 .
H(15) C(16) 2.033 .
H(15) C(17) 3.248 .
H(15) C(19) 3.250 .
H(15) C(20) 2.036 .
H(15) C(52) 3.048 .
H(15) C(53) 2.695 .
H(15) C(54) 3.031 .
H(15) C(55) 3.595 .
H(15) H(6) 2.441 .
H(15) H(14) 2.332 .
H(15) H(16) 3.260 .
H(15) H(41) 2.851 .
H(15) H(42) 3.391 .
H(16) P(2) 2.964 .
H(16) C(16) 2.485 .
H(16) C(17) 2.811 .
H(16) C(18) 3.494 .
H(16) C(20) 3.568 .
H(16) C(21) 2.911 .
H(16) C(22) 2.041 .
H(16) C(24) 2.038 .
H(16) C(25) 3.261 .
H(16) C(27) 3.245 .
H(16) C(37) 3.015 1_565
H(16) C(38) 3.174 1_565
H(16) C(56) 3.544 .
H(16) H(11) 3.112 .
H(16) H(15) 3.260 .
H(16) H(17) 2.341 .
H(16) H(28) 2.521 1_565
H(16) H(29) 2.834 1_565
H(16) H(44) 3.590 .
H(16) H(46) 3.251 .
H(17) O(3) 3.500 1_565
H(17) C(22) 3.283 .
H(17) C(23) 2.039 .
H(17) C(25) 2.030 .
H(17) C(26) 3.248 .
H(17) C(37) 3.404 1_565
H(17) C(38) 3.478 1_565
H(17) C(66) 3.184 1_565
H(17) C(67) 3.051 1_565
H(17) H(16) 2.341 .
H(17) H(18) 2.338 .
H(17) H(28) 3.455 1_565
H(17) H(29) 3.586 1_565
H(17) H(44) 3.170 .
H(17) H(52) 3.288 1_565
H(17) H(53) 3.090 1_565
H(18) C(23) 3.266 .
H(18) C(24) 2.040 .
H(18) C(26) 2.028 .
H(18) C(27) 3.263 .
H(18) C(41) 3.424 4_764
H(18) C(42) 3.269 4_764
H(18) C(43) 3.573 4_764
H(18) C(47) 3.127 4_764
H(18) C(48) 3.276 4_764
H(18) C(67) 3.226 1_565
H(18) C(68) 3.165 1_565
H(18) H(17) 2.338 .
H(18) H(19) 2.327 .
H(18) H(32) 3.462 4_764
H(18) H(36) 2.765 4_764
H(18) H(37) 3.017 4_764
H(18) H(53) 3.054 1_565
H(18) H(54) 2.911 1_565
H(19) C(22) 3.275 .
H(19) C(24) 3.250 .
H(19) C(25) 2.031 .
H(19) C(27) 2.046 .
H(19) C(41) 3.295 4_764
H(19) C(42) 3.482 4_764
H(19) C(47) 3.223 4_764
H(19) C(48) 3.574 4_764
H(19) C(50) 3.571 .
H(19) C(73) 3.573 .
H(19) C(74) 3.255 .
H(19) C(75) 3.455 .
H(19) H(18) 2.327 .
H(19) H(20) 2.343 .
H(19) H(31) 2.956 4_764
H(19) H(32) 3.283 4_764
H(19) H(36) 2.419 4_764
H(19) H(37) 3.137 4_764
H(19) H(39) 3.445 .
H(19) H(45) 3.594 .
H(19) H(59) 3.407 .
H(20) Rh(2) 3.539 .
H(20) Rh(3) 3.479 .
H(20) P(2) 2.832 .
H(20) P(5) 3.410 .
H(20) C(22) 2.023 .
H(20) C(23) 3.247 .
H(20) C(25) 3.260 .
H(20) C(26) 2.041 .
H(20) C(46) 3.558 .
H(20) C(50) 3.558 .
H(20) C(51) 2.831 .
H(20) C(70) 2.700 .
H(20) C(71) 2.794 .
H(20) C(72) 3.396 .
H(20) C(75) 3.184 .
H(20) H(19) 2.343 .
H(20) H(39) 3.585 .
H(20) H(40) 2.250 .
H(20) H(45) 3.384 .
H(20) H(46) 3.354 .
H(20) H(56) 3.016 .
H(21) Rh(1) 3.561 .
H(21) P(3) 2.876 .
H(21) O(1) 3.064 .
H(21) C(1) 2.913 .
H(21) C(28) 2.044 .
H(21) C(30) 2.043 .
H(21) C(31) 3.267 .
H(21) C(33) 3.257 .
H(21) C(34) 3.589 .
H(21) H(7) 3.433 2_644
H(21) H(22) 2.343 .
H(21) H(47) 3.509 2_645
H(21) H(48) 3.354 2_645
H(21) H(52) 3.423 2_655
H(22) C(6) 3.428 2_654
H(22) C(7) 3.356 2_654
H(22) C(28) 3.278 .
H(22) C(29) 2.043 .
H(22) C(31) 2.028 .
H(22) C(32) 3.246 .
H(22) C(66) 3.419 2_655
H(22) C(67) 3.167 2_655
H(22) H(2) 3.080 2_654
H(22) H(3) 2.981 2_654
H(22) H(7) 3.505 2_644
H(22) H(8) 3.018 2_644
H(22) H(12) 3.293 .
H(22) H(21) 2.343 .
H(22) H(23) 2.328 .
H(22) H(42) 3.574 2_644
H(22) H(52) 3.229 2_655
H(22) H(53) 2.748 2_655
H(23) C(6) 3.170 2_654
H(23) C(7) 2.940 2_654
H(23) C(8) 3.307 2_654
H(23) C(29) 3.269 .
H(23) C(30) 2.032 .
H(23) C(32) 2.025 .
H(23) C(33) 3.261 .
H(23) C(54) 3.331 2_644
H(23) H(2) 3.427 2_654
H(23) H(3) 3.100 2_654
H(23) H(12) 3.422 .
H(23) H(22) 2.328 .
H(23) H(24) 2.328 .
H(23) H(42) 2.564 2_644
H(23) H(43) 3.129 2_644
H(24) C(20) 3.419 2_644
H(24) C(28) 3.287 .
H(24) C(30) 3.249 .
H(24) C(31) 2.028 .
H(24) C(33) 2.051 .
H(24) C(38) 3.342 2_654
H(24) C(60) 3.402 .
H(24) C(61) 3.281 .
H(24) H(13) 3.532 2_644
H(24) H(14) 2.752 2_644
H(24) H(23) 2.328 .
H(24) H(25) 2.343 .
H(24) H(29) 2.990 2_654
H(24) H(30) 3.549 2_654
H(24) H(48) 3.431 .
H(25) P(3) 2.920 .
H(25) P(5) 3.396 .
H(25) C(28) 2.037 .
H(25) C(29) 3.257 .
H(25) C(31) 3.253 .
H(25) C(32) 2.041 .
H(25) C(35) 3.510 .
H(25) C(58) 2.692 .
H(25) C(59) 2.838 .
H(25) C(60) 3.307 .
H(25) C(61) 3.590 .
H(25) C(62) 3.493 .
H(25) C(63) 3.080 .
H(25) C(65) 3.476 .
H(25) H(11) 3.020 .
H(25) H(13) 3.125 2_644
H(25) H(14) 3.168 2_644
H(25) H(24) 2.343 .
H(25) H(26) 2.807 .
H(25) H(46) 3.192 .
H(25) H(50) 3.569 .
H(25) H(51) 2.627 .
H(26) P(3) 2.931 .
H(26) C(11) 3.548 2_644
H(26) C(12) 3.225 2_644
H(26) C(20) 3.508 2_644
H(26) C(28) 2.644 .
H(26) C(29) 3.462 .
H(26) C(33) 2.785 .
H(26) C(34) 2.043 .
H(26) C(36) 2.046 .
H(26) C(37) 3.265 .
H(26) C(39) 3.261 .
H(26) C(65) 3.289 .
H(26) H(6) 3.143 2_644
H(26) H(7) 2.491 2_644
H(26) H(14) 2.936 2_644
H(26) H(25) 2.807 .
H(26) H(27) 2.349 .
H(26) H(48) 3.450 2_645
H(26) H(51) 2.473 .
H(26) H(52) 3.412 .
H(27) O(1) 2.681 2_644
H(27) C(1) 3.192 2_644
H(27) C(11) 3.209 2_644
H(27) C(34) 3.278 .
H(27) C(35) 2.041 .
H(27) C(37) 2.031 .
H(27) C(38) 3.249 .
H(27) H(6) 2.652 2_644
H(27) H(7) 3.500 2_644
H(27) H(26) 2.349 .
H(27) H(28) 2.333 .
H(27) H(49) 3.165 2_645
H(27) H(52) 2.989 .
H(28) O(1) 3.433 2_644
H(28) C(17) 3.225 1_545
H(28) C(18) 2.852 1_545
H(28) C(19) 3.020 1_545
H(28) C(20) 3.479 1_545
H(28) C(23) 3.352 1_545
H(28) C(35) 3.264 .
H(28) C(36) 2.032 .
H(28) C(38) 2.030 .
H(28) C(39) 3.249 .
H(28) H(12) 3.074 1_545
H(28) H(13) 3.341 1_545
H(28) H(16) 2.521 1_545
H(28) H(17) 3.455 1_545
H(28) H(27) 2.333 .
H(28) H(29) 2.325 .
H(28) H(49) 3.119 2_645
H(29) C(19) 3.574 1_545
H(29) C(20) 3.191 1_545
H(29) C(21) 3.481 1_545
H(29) C(23) 3.560 1_545
H(29) C(34) 3.264 .
H(29) C(36) 3.247 .
H(29) C(37) 2.025 .
H(29) C(39) 2.025 .
H(29) C(55) 2.987 1_545
H(29) C(56) 3.417 1_545
H(29) H(14) 3.255 1_545
H(29) H(16) 2.834 1_545
H(29) H(17) 3.586 1_545
H(29) H(24) 2.990 2_645
H(29) H(28) 2.325 .
H(29) H(30) 2.323 .
H(29) H(43) 2.682 1_545
H(29) H(44) 3.474 1_545
H(30) Rh(1) 3.117 .
H(30) P(3) 2.864 .
H(30) O(3) 3.047 .
H(30) C(1) 3.404 .
H(30) C(3) 3.011 .
H(30) C(34) 2.036 .
H(30) C(35) 3.261 .
H(30) C(37) 3.249 .
H(30) C(38) 2.024 .
H(30) H(24) 3.549 2_645
H(30) H(29) 2.323 .
H(30) H(43) 2.808 1_545
H(31) P(4) 2.971 .
H(31) C(40) 2.028 .
H(31) C(42) 2.032 .
H(31) C(43) 3.251 .
H(31) C(45) 3.245 .
H(31) C(47) 3.322 .
H(31) C(49) 3.154 4_765
H(31) C(50) 3.422 4_765
H(31) C(52) 2.725 .
H(31) C(53) 2.630 .
H(31) C(54) 3.580 .
H(31) H(19) 2.956 4_765
H(31) H(32) 2.329 .
H(31) H(36) 2.524 .
H(31) H(38) 2.955 4_765
H(31) H(39) 3.428 4_765
H(31) H(41) 2.464 .
H(32) C(25) 3.479 4_765
H(32) C(26) 3.382 4_765
H(32) C(40) 3.265 .
H(32) C(41) 2.030 .
H(32) C(43) 2.022 .
H(32) C(44) 3.234 .
H(32) C(47) 3.326 4_765
H(32) C(48) 3.098 4_765
H(32) C(49) 3.209 4_765
H(32) C(50) 3.571 4_765
H(32) C(57) 3.222 4_765
H(32) H(9) 3.529 .
H(32) H(18) 3.462 4_765
H(32) H(19) 3.283 4_765
H(32) H(31) 2.329 .
H(32) H(33) 2.332 .
H(32) H(37) 3.408 4_765
H(32) H(38) 3.553 4_765
H(32) H(44) 3.320 4_765
H(32) H(45) 2.490 4_765
H(32) H(59) 2.777 1_556
H(33) O(2) 3.324 4_755
H(33) O(3) 3.119 4_755
H(33) C(41) 3.257 .
H(33) C(42) 2.032 .
H(33) C(44) 2.028 .
H(33) C(45) 3.258 .
H(33) C(56) 3.397 4_765
H(33) C(73) 3.320 1_556
H(33) C(74) 3.178 1_556
H(33) H(32) 2.332 .
H(33) H(34) 2.329 .
H(33) H(44) 2.699 4_765
H(33) H(58) 2.904 1_556
H(33) H(59) 2.683 1_556
H(34) O(2) 3.328 4_755
H(34) C(40) 3.266 .
H(34) C(42) 3.236 .
H(34) C(43) 2.029 .
H(34) C(45) 2.029 .
H(34) C(71) 3.074 4_755
H(34) C(72) 3.143 4_755
H(34) H(33) 2.329 .
H(34) H(35) 2.328 .
H(34) H(55) 3.484 4_755
H(34) H(56) 2.593 4_755
H(34) H(57) 2.696 4_755
H(35) Rh(2) 3.242 .
H(35) P(1) 3.574 .
H(35) P(4) 2.835 .
H(35) O(2) 2.822 .
H(35) C(2) 2.624 .
H(35) C(4) 3.544 .
H(35) C(9) 3.326 .
H(35) C(40) 2.036 .
H(35) C(41) 3.245 .
H(35) C(43) 3.258 .
H(35) C(44) 2.036 .
H(35) C(46) 3.530 .
H(35) H(5) 2.977 .
H(35) H(10) 3.310 .
H(35) H(34) 2.328 .
H(35) H(57) 3.265 4_755
H(36) P(4) 2.880 .
H(36) C(25) 3.286 4_765
H(36) C(26) 3.116 4_765
H(36) C(40) 2.824 .
H(36) C(41) 2.715 .
H(36) C(46) 2.041 .
H(36) C(48) 2.024 .
H(36) C(49) 3.242 .
H(36) C(51) 3.234 .
H(36) C(52) 2.992 .
H(36) C(57) 3.244 .
H(36) H(18) 2.765 4_765
H(36) H(19) 2.419 4_765
H(36) H(31) 2.524 .
H(36) H(37) 2.318 .
H(36) H(45) 3.138 .
H(36) H(59) 3.397 4_765
H(37) C(13) 3.584 4_764
H(37) C(14) 3.229 4_764
H(37) C(25) 3.361 4_765
H(37) C(26) 3.417 4_765
H(37) C(46) 3.275 .
H(37) C(47) 2.022 .
H(37) C(49) 2.024 .
H(37) C(50) 3.237 .
H(37) C(74) 3.559 4_765
H(37) H(8) 3.178 4_764
H(37) H(9) 2.463 4_764
H(37) H(18) 3.017 4_765
H(37) H(19) 3.137 4_765
H(37) H(32) 3.408 4_764
H(37) H(36) 2.318 .
H(37) H(38) 2.331 .
H(37) H(53) 3.372 4_755
H(37) H(54) 3.523 4_755
H(37) H(59) 2.950 4_765
H(37) H(60) 3.510 4_765
H(38) C(7) 3.530 4_754
H(38) C(13) 3.221 4_764
H(38) C(14) 3.233 4_764
H(38) C(47) 3.246 .
H(38) C(48) 2.028 .
H(38) C(50) 2.034 .
H(38) C(51) 3.272 .
H(38) C(53) 3.295 4_764
H(38) C(54) 3.229 4_764
H(38) H(3) 2.720 4_754
H(38) H(4) 3.393 4_754
H(38) H(8) 2.970 4_764
H(38) H(9) 3.020 4_764
H(38) H(31) 2.955 4_764
H(38) H(32) 3.553 4_764
H(38) H(37) 2.331 .
H(38) H(39) 2.332 .
H(38) H(41) 3.020 4_764
H(38) H(42) 2.874 4_764
H(39) C(7) 3.268 4_754
H(39) C(8) 2.999 4_754
H(39) C(46) 3.259 .
H(39) C(48) 3.234 .
H(39) C(49) 2.026 .
H(39) C(51) 2.045 .
H(39) C(72) 2.849 .
H(39) C(73) 3.140 .
H(39) H(3) 2.887 4_754
H(39) H(4) 2.344 4_754
H(39) H(19) 3.445 .
H(39) H(20) 3.585 .
H(39) H(31) 3.428 4_764
H(39) H(38) 2.332 .
H(39) H(40) 2.347 .
H(39) H(57) 2.595 .
H(39) H(58) 3.133 .
H(40) Rh(2) 3.232 .
H(40) P(4) 2.914 .
H(40) O(2) 3.147 .
H(40) C(2) 2.894 .
H(40) C(27) 2.964 .
H(40) C(46) 2.014 .
H(40) C(47) 3.240 .
H(40) C(49) 3.267 .
H(40) C(50) 2.046 .
H(40) C(71) 3.038 .
H(40) C(72) 3.188 .
H(40) H(20) 2.250 .
H(40) H(39) 2.347 .
H(40) H(45) 3.562 .
H(40) H(56) 2.859 .
H(40) H(57) 3.166 .
H(41) P(4) 2.912 .
H(41) C(10) 2.728 .
H(41) C(11) 2.904 .
H(41) C(12) 2.974 .
H(41) C(13) 2.891 .
H(41) C(14) 2.755 .
H(41) C(15) 2.663 .
H(41) C(40) 3.005 .
H(41) C(41) 2.882 .
H(41) C(52) 2.052 .
H(41) C(54) 2.030 .
H(41) C(55) 3.259 .
H(41) C(57) 3.265 .
H(41) H(6) 3.521 .
H(41) H(8) 3.469 .
H(41) H(9) 3.302 .
H(41) H(10) 3.183 .
H(41) H(15) 2.851 .
H(41) H(31) 2.464 .
H(41) H(38) 3.020 4_765
H(41) H(42) 2.326 .
H(42) C(7) 3.491 1_565
H(42) C(8) 3.369 1_565
H(42) C(12) 3.334 .
H(42) C(13) 3.393 .
H(42) C(30) 3.572 2_655
H(42) C(31) 2.998 2_655
H(42) C(52) 3.267 .
H(42) C(53) 2.027 .
H(42) C(55) 2.029 .
H(42) C(56) 3.236 .
H(42) H(3) 3.245 1_565
H(42) H(4) 2.989 1_565
H(42) H(7) 3.389 .
H(42) H(8) 3.447 .
H(42) H(15) 3.391 .
H(42) H(22) 3.574 2_655
H(42) H(23) 2.564 2_655
H(42) H(38) 2.874 4_765
H(42) H(41) 2.326 .
H(42) H(43) 2.330 .
H(43) C(8) 2.963 1_565
H(43) C(9) 3.244 1_565
H(43) C(38) 3.318 1_565
H(43) C(39) 3.381 1_565
H(43) C(53) 3.260 .
H(43) C(54) 2.034 .
H(43) C(56) 2.019 .
H(43) C(57) 3.253 .
H(43) H(4) 2.650 1_565
H(43) H(5) 3.160 1_565
H(43) H(23) 3.129 2_655
H(43) H(29) 2.682 1_565
H(43) H(30) 2.808 1_565
H(43) H(42) 2.330 .
H(43) H(44) 2.320 .
H(43) H(58) 3.585 4_765
H(44) O(3) 2.828 1_565
H(44) C(23) 3.407 .
H(44) C(24) 3.134 .
H(44) C(43) 3.356 4_764
H(44) C(52) 3.272 .
H(44) C(54) 3.241 .
H(44) C(55) 2.019 .
H(44) C(57) 2.039 .
H(44) H(16) 3.590 .
H(44) H(17) 3.170 .
H(44) H(29) 3.474 1_565
H(44) H(32) 3.320 4_764
H(44) H(33) 2.699 4_764
H(44) H(43) 2.320 .
H(44) H(45) 2.340 .
H(44) H(58) 3.197 4_765
H(45) P(4) 2.888 .
H(45) C(22) 3.048 .
H(45) C(23) 3.263 .
H(45) C(24) 3.417 .
H(45) C(25) 3.355 .
H(45) C(26) 3.131 .
H(45) C(27) 2.965 .
H(45) C(42) 3.312 4_764
H(45) C(46) 2.626 .
H(45) C(47) 2.946 .
H(45) C(51) 3.208 .
H(45) C(52) 2.034 .
H(45) C(53) 3.262 .
H(45) C(55) 3.250 .
H(45) C(56) 2.042 .
H(45) H(19) 3.594 .
H(45) H(20) 3.384 .
H(45) H(32) 2.490 4_764
H(45) H(36) 3.138 .
H(45) H(40) 3.562 .
H(45) H(44) 2.340 .
H(46) Rh(3) 3.437 .
H(46) P(2) 2.965 .
H(46) P(5) 2.846 .
H(46) C(16) 3.474 .
H(46) C(17) 3.215 .
H(46) C(22) 2.573 .
H(46) C(23) 2.977 .
H(46) C(27) 3.056 .
H(46) C(58) 2.037 .
H(46) C(60) 2.029 .
H(46) C(61) 3.253 .
H(46) C(63) 3.249 .
H(46) H(11) 2.534 .
H(46) H(16) 3.251 .
H(46) H(20) 3.354 .
H(46) H(25) 3.192 .
H(46) H(47) 2.328 .
H(46) H(60) 3.431 .
H(47) O(1) 2.883 2_654
H(47) C(58) 3.270 .
H(47) C(59) 2.031 .
H(47) C(61) 2.035 .
H(47) C(62) 3.247 .
H(47) H(11) 3.249 .
H(47) H(21) 3.509 2_654
H(47) H(46) 2.328 .
H(47) H(48) 2.345 .
H(48) C(12) 3.275 1_554
H(48) C(13) 3.425 1_554
H(48) C(34) 3.018 2_654
H(48) C(35) 3.021 2_654
H(48) C(36) 3.217 2_654
H(48) C(37) 3.371 2_654
H(48) C(38) 3.343 2_654
H(48) C(39) 3.176 2_654
H(48) C(59) 3.257 .
H(48) C(60) 2.039 .
H(48) C(62) 2.028 .
H(48) C(63) 3.259 .
H(48) H(7) 3.094 1_554
H(48) H(8) 3.393 1_554
H(48) H(21) 3.354 2_654
H(48) H(24) 3.431 .
H(48) H(26) 3.450 2_654
H(48) H(47) 2.345 .
H(48) H(49) 2.324 .
H(49) C(5) 3.570 1_554
H(49) C(11) 3.477 1_554
H(49) C(12) 3.487 1_554
H(49) C(19) 3.485 2_644
H(49) C(36) 3.124 2_654
H(49) C(37) 3.084 2_654
H(49) C(58) 3.258 .
H(49) C(60) 3.246 .
H(49) C(61) 2.025 .
H(49) C(63) 2.032 .
H(49) H(1) 2.660 1_554
H(49) H(12) 3.600 2_644
H(49) H(13) 2.895 2_644
H(49) H(27) 3.165 2_654
H(49) H(28) 3.119 2_654
H(49) H(48) 2.324 .
H(49) H(50) 2.333 .
H(50) P(5) 2.947 .
H(50) C(5) 3.247 1_554
H(50) C(6) 3.147 1_554
H(50) C(58) 2.030 .
H(50) C(59) 3.251 .
H(50) C(61) 3.258 .
H(50) C(62) 2.036 .
H(50) C(64) 2.636 .
H(50) C(65) 2.845 .
H(50) C(69) 3.316 .
H(50) H(1) 2.729 1_554
H(50) H(2) 2.526 1_554
H(50) H(13) 2.846 2_644
H(50) H(25) 3.569 .
H(50) H(49) 2.333 .
H(50) H(51) 2.951 .
H(50) H(60) 3.161 .
H(51) P(3) 3.411 .
H(51) P(5) 2.853 .
H(51) C(33) 3.340 .
H(51) C(34) 3.095 .
H(51) C(35) 2.708 .
H(51) C(36) 3.471 .
H(51) C(58) 3.174 .
H(51) C(63) 3.208 .
H(51) C(64) 2.042 .
H(51) C(66) 2.042 .
H(51) C(67) 3.245 .
H(51) C(69) 3.244 .
H(51) H(13) 2.896 2_644
H(51) H(25) 2.627 .
H(51) H(26) 2.473 .
H(51) H(50) 2.951 .
H(51) H(52) 2.353 .
H(52) C(35) 3.365 .
H(52) C(36) 3.116 .
H(52) C(64) 3.291 .
H(52) C(65) 2.049 .
H(52) C(67) 2.014 .
H(52) C(68) 3.227 .
H(52) H(13) 3.532 2_644
H(52) H(17) 3.288 1_545
H(52) H(21) 3.423 2_644
H(52) H(22) 3.229 2_644
H(52) H(26) 3.412 .
H(52) H(27) 2.989 .
H(52) H(51) 2.353 .
H(52) H(53) 2.313 .
H(53) C(24) 3.479 1_545
H(53) C(25) 3.447 1_545
H(53) C(65) 3.250 .
H(53) C(66) 2.019 .
H(53) C(68) 2.010 .
H(53) C(69) 3.250 .
H(53) H(2) 3.516 1_554
H(53) H(3) 3.208 1_554
H(53) H(8) 3.465 1_544
H(53) H(17) 3.090 1_545
H(53) H(18) 3.054 1_545
H(53) H(22) 2.748 2_644
H(53) H(37) 3.372 4_754
H(53) H(52) 2.313 .
H(53) H(54) 2.303 .
H(54) C(7) 3.600 1_554
H(54) C(46) 3.600 4_754
H(54) C(47) 3.340 4_754
H(54) C(48) 3.197 4_754
H(54) C(49) 3.354 4_754
H(54) C(50) 3.580 4_754
H(54) C(64) 3.271 .
H(54) C(66) 3.228 .
H(54) C(67) 2.014 .
H(54) C(69) 2.045 .
H(54) H(2) 3.551 1_554
H(54) H(3) 2.955 1_554
H(54) H(18) 2.911 1_545
H(54) H(37) 3.523 4_754
H(54) H(53) 2.303 .
H(54) H(55) 2.346 .
H(55) P(5) 2.952 .
H(55) C(64) 2.026 .
H(55) C(65) 3.248 .
H(55) C(67) 3.248 .
H(55) C(68) 2.043 .
H(55) C(70) 2.520 .
H(55) C(71) 2.631 .
H(55) C(72) 3.304 .
H(55) C(75) 3.171 .
H(55) H(34) 3.484 4_754
H(55) H(54) 2.346 .
H(55) H(56) 2.854 .
H(56) Rh(3) 3.272 .
H(56) P(5) 2.850 .
H(56) O(2) 3.067 .
H(56) O(3) 3.322 .
H(56) C(2) 3.168 .
H(56) C(3) 2.958 .
H(56) C(44) 3.476 4_754
H(56) C(64) 3.429 .
H(56) C(69) 3.362 .
H(56) C(70) 2.034 .
H(56) C(72) 2.035 .
H(56) C(73) 3.247 .
H(56) C(75) 3.247 .
H(56) H(20) 3.016 .
H(56) H(34) 2.593 4_754
H(56) H(40) 2.859 .
H(56) H(55) 2.854 .
H(56) H(57) 2.336 .
H(57) C(8) 2.856 4_754
H(57) C(9) 3.160 4_754
H(57) C(44) 3.478 4_754
H(57) C(50) 3.339 .
H(57) C(70) 3.269 .
H(57) C(71) 2.034 .
H(57) C(73) 2.014 .
H(57) C(74) 3.241 .
H(57) H(4) 2.527 4_754
H(57) H(5) 3.084 4_754
H(57) H(34) 2.696 4_754
H(57) H(35) 3.265 4_754
H(57) H(39) 2.595 .
H(57) H(40) 3.166 .
H(57) H(56) 2.336 .
H(57) H(58) 2.328 .
H(58) O(2) 3.472 4_754
H(58) C(8) 3.380 4_754
H(58) C(55) 3.428 4_764
H(58) C(56) 3.216 4_764
H(58) C(71) 3.257 .
H(58) C(72) 2.030 .
H(58) C(74) 2.033 .
H(58) C(75) 3.259 .
H(58) H(4) 2.626 4_754
H(58) H(5) 3.167 4_754
H(58) H(33) 2.904 1_554
H(58) H(39) 3.133 .
H(58) H(43) 3.585 4_764
H(58) H(44) 3.197 4_764
H(58) H(57) 2.328 .
H(58) H(59) 2.338 .
H(59) C(42) 3.003 1_554
H(59) C(43) 2.950 1_554
H(59) C(48) 3.363 4_764
H(59) C(70) 3.263 .
H(59) C(72) 3.242 .
H(59) C(73) 2.043 .
H(59) C(75) 2.030 .
H(59) H(9) 2.749 1_554
H(59) H(19) 3.407 .
H(59) H(32) 2.777 1_554
H(59) H(33) 2.683 1_554
H(59) H(36) 3.397 4_764
H(59) H(37) 2.950 4_764
H(59) H(58) 2.338 .
H(59) H(60) 2.327 .
H(60) P(5) 2.935 .
H(60) C(14) 3.023 1_554
H(60) C(58) 2.597 .
H(60) C(59) 3.132 .
H(60) C(63) 2.968 .
H(60) C(70) 2.034 .
H(60) C(71) 3.250 .
H(60) C(73) 3.263 .
H(60) C(74) 2.033 .
H(60) H(9) 2.423 1_554
H(60) H(10) 3.537 1_554
H(60) H(37) 3.510 4_764
H(60) H(46) 3.431 .
H(60) H(50) 3.161 .
H(60) H(59) 2.327 .

loop_
_geom_torsion_atom_site_label_1
_geom_torsion_atom_site_label_2
_geom_torsion_atom_site_label_3
_geom_torsion_atom_site_label_4
_geom_torsion
Rh(2) Rh(1) Rh(3) P(2) -58.00(2)
Rh(2) Rh(1) Rh(3) P(3) -177.95(3)
Rh(2) Rh(1) Rh(3) P(5) -154.12(8)
Rh(2) Rh(1) Rh(3) C(3) 91.67(11)
Rh(3) Rh(1) Rh(2) P(1) -165.98(3)
Rh(3) Rh(1) Rh(2) P(2) 57.79(2)
Rh(3) Rh(1) Rh(2) P(4) 146.47(5)
Rh(3) Rh(1) Rh(2) C(2) -71.79(13)
Rh(2) Rh(1) P(1) C(4) -120.65(14)
Rh(2) Rh(1) P(1) C(10) 120.21(15)
P(1) Rh(1) Rh(2) Rh(3) 165.98(3)
P(1) Rh(1) Rh(2) P(2) -136.23(4)
P(1) Rh(1) Rh(2) P(4) -47.55(5)
P(1) Rh(1) Rh(2) C(2) 94.19(13)
Rh(2) Rh(1) P(3) Rh(3) 1.87(3)
Rh(2) Rh(1) P(3) C(28) -120.82(15)
Rh(2) Rh(1) P(3) C(34) 114.08(14)
P(3) Rh(1) Rh(2) Rh(3) -1.75(2)
P(3) Rh(1) Rh(2) P(1) -167.73(4)
P(3) Rh(1) Rh(2) P(2) 56.04(3)
P(3) Rh(1) Rh(2) P(4) 144.72(5)
P(3) Rh(1) Rh(2) C(2) -73.54(13)
Rh(2) Rh(1) C(1) O(1) -87(11)
C(1) Rh(1) Rh(2) Rh(3) 174.3(3)
C(1) Rh(1) Rh(2) P(1) 8.3(3)
C(1) Rh(1) Rh(2) P(2) -127.9(3)
C(1) Rh(1) Rh(2) P(4) -39.2(3)
C(1) Rh(1) Rh(2) C(2) 102.5(3)
Rh(3) Rh(1) P(1) Rh(2) 12.64(3)
Rh(3) Rh(1) P(1) C(4) -108.00(13)
Rh(3) Rh(1) P(1) C(10) 132.85(15)
P(1) Rh(1) Rh(3) Rh(2) -11.80(2)
P(1) Rh(1) Rh(3) P(2) -69.79(3)
P(1) Rh(1) Rh(3) P(3) 170.25(4)
P(1) Rh(1) Rh(3) P(5) -165.91(8)
P(1) Rh(1) Rh(3) C(3) 79.87(12)
Rh(3) Rh(1) P(3) C(28) -122.69(16)
Rh(3) Rh(1) P(3) C(34) 112.21(14)
P(3) Rh(1) Rh(3) Rh(2) 177.95(3)
P(3) Rh(1) Rh(3) P(2) 119.96(4)
P(3) Rh(1) Rh(3) P(5) 23.84(9)
P(3) Rh(1) Rh(3) C(3) -90.38(12)
Rh(3) Rh(1) C(1) O(1) 82(11)
C(1) Rh(1) Rh(3) Rh(2) -173.8(3)
C(1) Rh(1) Rh(3) P(2) 128.2(3)
C(1) Rh(1) Rh(3) P(3) 8.2(3)
C(1) Rh(1) Rh(3) P(5) 32.1(3)
C(1) Rh(1) Rh(3) C(3) -82.2(3)
P(1) Rh(1) P(3) Rh(3) -28.84(12)
P(1) Rh(1) P(3) C(28) -151.52(17)
P(1) Rh(1) P(3) C(34) 83.38(18)
P(3) Rh(1) P(1) Rh(2) 36.79(12)
P(3) Rh(1) P(1) C(4) -83.86(18)
P(3) Rh(1) P(1) C(10) 157.00(16)
P(1) Rh(1) C(1) O(1) -81(11)
C(1) Rh(1) P(1) Rh(2) -175.73(16)
C(1) Rh(1) P(1) C(4) 63.6(2)
C(1) Rh(1) P(1) C(10) -55.5(2)
P(3) Rh(1) C(1) O(1) 89(11)
C(1) Rh(1) P(3) Rh(3) -176.11(16)
C(1) Rh(1) P(3) C(28) 61.2(2)
C(1) Rh(1) P(3) C(34) -63.9(2)
Rh(1) Rh(2) Rh(3) P(2) 89.46(3)
Rh(1) Rh(2) Rh(3) P(3) 1.76(2)
Rh(1) Rh(2) Rh(3) P(5) 168.56(4)
Rh(1) Rh(2) Rh(3) C(3) -95.22(11)
Rh(1) Rh(2) P(1) C(4) 107.20(15)
Rh(1) Rh(2) P(1) C(10) -123.48(15)
Rh(1) Rh(2) P(2) Rh(3) -65.54(2)
Rh(1) Rh(2) P(2) C(16) 51.24(14)
Rh(1) Rh(2) P(2) C(22) 177.71(14)
Rh(1) Rh(2) P(4) C(40) 78.78(14)
Rh(1) Rh(2) P(4) C(46) -165.41(13)
Rh(1) Rh(2) P(4) C(52) -45.71(15)
Rh(1) Rh(2) C(2) O(2) 173(3)
Rh(3) Rh(2) P(1) Rh(1) -12.99(3)
Rh(3) Rh(2) P(1) C(4) 94.21(15)
Rh(3) Rh(2) P(1) C(10) -136.46(15)
P(1) Rh(2) Rh(3) Rh(1) 11.68(2)
P(1) Rh(2) Rh(3) P(2) 101.13(4)
P(1) Rh(2) Rh(3) P(3) 13.43(4)
P(1) Rh(2) Rh(3) P(5) -179.76(4)
P(1) Rh(2) Rh(3) C(3) -83.55(12)
Rh(3) Rh(2) P(2) C(16) 116.77(15)
Rh(3) Rh(2) P(2) C(22) -116.75(14)
P(2) Rh(2) Rh(3) Rh(1) -89.46(3)
P(2) Rh(2) Rh(3) P(3) -87.70(4)
P(2) Rh(2) Rh(3) P(5) 79.11(5)
P(2) Rh(2) Rh(3) C(3) 175.32(12)
Rh(3) Rh(2) P(4) C(40) -160.26(13)
Rh(3) Rh(2) P(4) C(46) -44.45(16)
Rh(3) Rh(2) P(4) C(52) 75.26(15)
P(4) Rh(2) Rh(3) Rh(1) -144.07(5)
P(4) Rh(2) Rh(3) P(2) -54.61(6)
P(4) Rh(2) Rh(3) P(3) -142.32(5)
P(4) Rh(2) Rh(3) P(5) 24.49(6)
P(4) Rh(2) Rh(3) C(3) 120.71(12)
Rh(3) Rh(2) C(2) O(2) 117(3)
C(2) Rh(2) Rh(3) Rh(1) 118.64(12)
C(2) Rh(2) Rh(3) P(2) -151.91(12)
C(2) Rh(2) Rh(3) P(3) 120.39(12)
C(2) Rh(2) Rh(3) P(5) -72.80(13)
C(2) Rh(2) Rh(3) C(3) 23.41(17)
P(1) Rh(2) P(2) Rh(3) -100.87(3)
P(1) Rh(2) P(2) C(16) 15.90(15)
P(1) Rh(2) P(2) C(22) 142.38(14)
P(2) Rh(2) P(1) Rh(1) 44.87(3)
P(2) Rh(2) P(1) C(4) 152.07(15)
P(2) Rh(2) P(1) C(10) -78.61(15)
P(1) Rh(2) P(4) C(40) 42.79(14)
P(1) Rh(2) P(4) C(46) 158.60(14)
P(1) Rh(2) P(4) C(52) -81.69(14)
P(4) Rh(2) P(1) Rh(1) 153.48(3)
P(4) Rh(2) P(1) C(4) -99.32(15)
P(4) Rh(2) P(1) C(10) 30.01(15)
P(1) Rh(2) C(2) O(2) -132(3)
C(2) Rh(2) P(1) Rh(1) -105.80(13)
C(2) Rh(2) P(1) C(4) 1.4(2)
C(2) Rh(2) P(1) C(10) 130.73(19)
P(2) Rh(2) P(4) C(40) 157.21(14)
P(2) Rh(2) P(4) C(46) -86.98(14)
P(2) Rh(2) P(4) C(52) 32.72(14)
P(4) Rh(2) P(2) Rh(3) 152.07(3)
P(4) Rh(2) P(2) C(16) -91.16(15)
P(4) Rh(2) P(2) C(22) 35.31(14)
P(2) Rh(2) C(2) O(2) 86(3)
C(2) Rh(2) P(2) Rh(3) 39.66(17)
C(2) Rh(2) P(2) C(16) 156.4(2)
C(2) Rh(2) P(2) C(22) -77.1(2)
P(4) Rh(2) C(2) O(2) -29(3)
C(2) Rh(2) P(4) C(40) -66.10(18)
C(2) Rh(2) P(4) C(46) 49.71(19)
C(2) Rh(2) P(4) C(52) 169.42(18)
Rh(1) Rh(3) P(2) Rh(2) 66.37(2)
Rh(1) Rh(3) P(2) C(16) -51.40(15)
Rh(1) Rh(3) P(2) C(22) -179.10(15)
Rh(1) Rh(3) P(3) C(28) 119.02(16)
Rh(1) Rh(3) P(3) C(34) -113.23(14)
Rh(1) Rh(3) P(5) C(58) 35.85(19)
Rh(1) Rh(3) P(5) C(64) -86.22(18)
Rh(1) Rh(3) P(5) C(70) 159.78(14)
Rh(1) Rh(3) C(3) O(3) 144(18)
Rh(2) Rh(3) P(2) C(16) -117.78(15)
Rh(2) Rh(3) P(2) C(22) 114.53(15)
Rh(2) Rh(3) P(3) Rh(1) -1.96(3)
Rh(2) Rh(3) P(3) C(28) 117.06(16)
Rh(2) Rh(3) P(3) C(34) -115.19(14)
Rh(2) Rh(3) P(5) C(58) -111.34(15)
Rh(2) Rh(3) P(5) C(64) 126.59(16)
Rh(2) Rh(3) P(5) C(70) 12.60(15)
Rh(2) Rh(3) C(3) O(3) -155(18)
P(2) Rh(3) P(3) Rh(1) -57.96(3)
P(2) Rh(3) P(3) C(28) 61.06(16)
P(2) Rh(3) P(3) C(34) -171.19(14)
P(3) Rh(3) P(2) Rh(2) 110.56(3)
P(3) Rh(3) P(2) C(16) -7.22(15)
P(3) Rh(3) P(2) C(22) -134.91(15)
P(2) Rh(3) P(5) C(58) -54.46(15)
P(2) Rh(3) P(5) C(64) -176.53(16)
P(2) Rh(3) P(5) C(70) 69.48(15)
P(5) Rh(3) P(2) Rh(2) -133.21(3)
P(5) Rh(3) P(2) C(16) 109.01(15)
P(5) Rh(3) P(2) C(22) -18.69(15)
P(2) Rh(3) C(3) O(3) -147(18)
C(3) Rh(3) P(2) Rh(2) -9.0(2)
C(3) Rh(3) P(2) C(16) -126.8(2)
C(3) Rh(3) P(2) C(22) 105.5(2)
P(3) Rh(3) P(5) C(58) 55.73(15)
P(3) Rh(3) P(5) C(64) -66.34(16)
P(3) Rh(3) P(5) C(70) 179.67(14)
P(5) Rh(3) P(3) Rh(1) -172.03(3)
P(5) Rh(3) P(3) C(28) -53.01(16)
P(5) Rh(3) P(3) C(34) 74.74(14)
P(3) Rh(3) C(3) O(3) 92(18)
C(3) Rh(3) P(3) Rh(1) 95.16(12)
C(3) Rh(3) P(3) C(28) -145.8(2)
C(3) Rh(3) P(3) C(34) -18.07(18)
P(5) Rh(3) C(3) O(3) -19(18)
C(3) Rh(3) P(5) C(58) 150.94(19)
C(3) Rh(3) P(5) C(64) 28.9(2)
C(3) Rh(3) P(5) C(70) -85.13(18)
Rh(1) P(1) C(4) C(5) -101.1(3)
Rh(1) P(1) C(4) C(9) 72.6(3)
Rh(1) P(1) C(10) C(11) -6.8(3)
Rh(1) P(1) C(10) C(15) 177.6(2)
Rh(2) P(1) C(4) C(5) 171.7(2)
Rh(2) P(1) C(4) C(9) -14.6(3)
Rh(2) P(1) C(10) C(11) 89.0(3)
Rh(2) P(1) C(10) C(15) -86.6(3)
C(4) P(1) C(10) C(11) -131.8(3)
C(4) P(1) C(10) C(15) 52.6(3)
C(10) P(1) C(4) C(5) 33.0(3)
C(10) P(1) C(4) C(9) -153.4(3)
Rh(2) P(2) C(16) C(17) -142.8(3)
Rh(2) P(2) C(16) C(21) 41.3(3)
Rh(2) P(2) C(22) C(23) -132.9(3)
Rh(2) P(2) C(22) C(27) 45.9(3)
Rh(3) P(2) C(16) C(17) -55.0(3)
Rh(3) P(2) C(16) C(21) 129.1(2)
Rh(3) P(2) C(22) C(23) 140.9(2)
Rh(3) P(2) C(22) C(27) -40.3(3)
C(16) P(2) C(22) C(23) 3.8(3)
C(16) P(2) C(22) C(27) -177.4(3)
C(22) P(2) C(16) C(17) 82.1(3)
C(22) P(2) C(16) C(21) -93.8(3)
Rh(1) P(3) C(28) C(29) -41.4(3)
Rh(1) P(3) C(28) C(33) 134.3(3)
Rh(1) P(3) C(34) C(35) 164.3(2)
Rh(1) P(3) C(34) C(39) -18.0(3)
Rh(3) P(3) C(28) C(29) -135.5(2)
Rh(3) P(3) C(28) C(33) 40.2(4)
Rh(3) P(3) C(34) C(35) -109.8(3)
Rh(3) P(3) C(34) C(39) 67.9(3)
C(28) P(3) C(34) C(35) 29.2(3)
C(28) P(3) C(34) C(39) -153.1(3)
C(34) P(3) C(28) C(29) 90.8(3)
C(34) P(3) C(28) C(33) -93.6(3)
Rh(2) P(4) C(40) C(41) -145.8(3)
Rh(2) P(4) C(40) C(45) 38.9(3)
Rh(2) P(4) C(46) C(47) -175.6(2)
Rh(2) P(4) C(46) C(51) 5.6(3)
Rh(2) P(4) C(52) C(53) 79.5(3)
Rh(2) P(4) C(52) C(57) -93.6(3)
C(40) P(4) C(46) C(47) -50.7(3)
C(40) P(4) C(46) C(51) 130.6(3)
C(46) P(4) C(40) C(41) 87.1(3)
C(46) P(4) C(40) C(45) -88.2(3)
C(40) P(4) C(52) C(53) -50.1(3)
C(40) P(4) C(52) C(57) 136.8(3)
C(52) P(4) C(40) C(41) -15.6(3)
C(52) P(4) C(40) C(45) 169.1(3)
C(46) P(4) C(52) C(53) -151.2(3)
C(46) P(4) C(52) C(57) 35.7(3)
C(52) P(4) C(46) C(47) 56.4(3)
C(52) P(4) C(46) C(51) -122.3(3)
Rh(3) P(5) C(58) C(59) 39.4(3)
Rh(3) P(5) C(58) C(63) -139.9(3)
Rh(3) P(5) C(64) C(65) 65.1(3)
Rh(3) P(5) C(64) C(69) -113.6(3)
Rh(3) P(5) C(70) C(71) 42.2(3)
Rh(3) P(5) C(70) C(75) -140.7(3)
C(58) P(5) C(64) C(65) -65.8(3)
C(58) P(5) C(64) C(69) 115.5(3)
C(64) P(5) C(58) C(59) 166.2(3)
C(64) P(5) C(58) C(63) -13.1(3)
C(58) P(5) C(70) C(71) 174.3(3)
C(58) P(5) C(70) C(75) -8.5(4)
C(70) P(5) C(58) C(59) -89.5(3)
C(70) P(5) C(58) C(63) 91.2(3)
C(64) P(5) C(70) C(71) -79.2(3)
C(64) P(5) C(70) C(75) 98.0(4)
C(70) P(5) C(64) C(65) -172.7(3)
C(70) P(5) C(64) C(69) 8.5(4)
P(1) C(4) C(5) C(6) 175.4(3)
P(1) C(4) C(9) C(8) -175.2(3)
C(5) C(4) C(9) C(8) -1.4(6)
C(9) C(4) C(5) C(6) 1.5(6)
C(4) C(5) C(6) C(7) 0.1(5)
C(5) C(6) C(7) C(8) -1.9(7)
C(6) C(7) C(8) C(9) 2.0(6)
C(7) C(8) C(9) C(4) -0.3(6)
P(1) C(10) C(11) C(12) -172.8(3)
P(1) C(10) C(15) C(14) 173.3(3)
C(11) C(10) C(15) C(14) -2.3(5)
C(15) C(10) C(11) C(12) 2.9(5)
C(10) C(11) C(12) C(13) -0.9(6)
C(11) C(12) C(13) C(14) -1.5(6)
C(12) C(13) C(14) C(15) 2.1(6)
C(13) C(14) C(15) C(10) -0.1(4)
P(2) C(16) C(17) C(18) -178.7(3)
P(2) C(16) C(21) C(20) 178.5(3)
C(17) C(16) C(21) C(20) 2.4(6)
C(21) C(16) C(17) C(18) -2.8(6)
C(16) C(17) C(18) C(19) 1.0(7)
C(17) C(18) C(19) C(20) 1.2(7)
C(18) C(19) C(20) C(21) -1.6(7)
C(19) C(20) C(21) C(16) -0.2(5)
P(2) C(22) C(23) C(24) 179.2(3)
P(2) C(22) C(27) C(26) -179.0(3)
C(23) C(22) C(27) C(26) -0.1(4)
C(27) C(22) C(23) C(24) 0.4(6)
C(22) C(23) C(24) C(25) -0.5(6)
C(23) C(24) C(25) C(26) 0.3(6)
C(24) C(25) C(26) C(27) -0.0(6)
C(25) C(26) C(27) C(22) -0.1(5)
P(3) C(28) C(29) C(30) 175.2(3)
P(3) C(28) C(33) C(32) -174.5(3)
C(29) C(28) C(33) C(32) 1.1(6)
C(33) C(28) C(29) C(30) -0.6(6)
C(28) C(29) C(30) C(31) -0.8(6)
C(29) C(30) C(31) C(32) 1.7(6)
C(30) C(31) C(32) C(33) -1.1(6)
C(31) C(32) C(33) C(28) -0.3(6)
P(3) C(34) C(35) C(36) 176.4(3)
P(3) C(34) C(39) C(38) -177.4(3)
C(35) C(34) C(39) C(38) 0.4(6)
C(39) C(34) C(35) C(36) -1.3(6)
C(34) C(35) C(36) C(37) 1.4(6)
C(35) C(36) C(37) C(38) -0.3(7)
C(36) C(37) C(38) C(39) -0.7(7)
C(37) C(38) C(39) C(34) 0.6(7)
P(4) C(40) C(41) C(42) -175.1(3)
P(4) C(40) C(45) C(44) 174.5(3)
C(41) C(40) C(45) C(44) -1.2(6)
C(45) C(40) C(41) C(42) 0.3(5)
C(40) C(41) C(42) C(43) 0.6(6)
C(41) C(42) C(43) C(44) -0.6(7)
C(42) C(43) C(44) C(45) -0.3(6)
C(43) C(44) C(45) C(40) 1.2(7)
P(4) C(46) C(47) C(48) -178.7(3)
P(4) C(46) C(51) C(50) 176.7(3)
C(47) C(46) C(51) C(50) -2.1(6)
C(51) C(46) C(47) C(48) 0.1(5)
C(46) C(47) C(48) C(49) 2.3(6)
C(47) C(48) C(49) C(50) -2.6(7)
C(48) C(49) C(50) C(51) 0.7(7)
C(49) C(50) C(51) C(46) 1.7(6)
P(4) C(52) C(53) C(54) -174.3(3)
P(4) C(52) C(57) C(56) 173.8(3)
C(53) C(52) C(57) C(56) 0.5(6)
C(57) C(52) C(53) C(54) -1.0(6)
C(52) C(53) C(54) C(55) 1.8(6)
C(53) C(54) C(55) C(56) -2.0(7)
C(54) C(55) C(56) C(57) 1.6(7)
C(55) C(56) C(57) C(52) -0.8(7)
P(5) C(58) C(59) C(60) -177.4(3)
P(5) C(58) C(63) C(62) 176.2(3)
C(59) C(58) C(63) C(62) -3.1(6)
C(63) C(58) C(59) C(60) 1.9(6)
C(58) C(59) C(60) C(61) 1.0(7)
C(59) C(60) C(61) C(62) -2.7(7)
C(60) C(61) C(62) C(63) 1.5(7)
C(61) C(62) C(63) C(58) 1.5(6)
P(5) C(64) C(65) C(66) -178.0(3)
P(5) C(64) C(69) C(68) 177.3(3)
C(65) C(64) C(69) C(68) -1.4(6)
C(69) C(64) C(65) C(66) 0.8(6)
C(64) C(65) C(66) C(67) -0.2(6)
C(65) C(66) C(67) C(68) 0.3(6)
C(66) C(67) C(68) C(69) -1.0(8)
C(67) C(68) C(69) C(64) 1.6(7)
P(5) C(70) C(71) C(72) 174.3(3)
P(5) C(70) C(75) C(74) -177.3(4)
C(71) C(70) C(75) C(74) -0.1(5)
C(75) C(70) C(71) C(72) -2.9(6)
C(70) C(71) C(72) C(73) 3.1(7)
C(71) C(72) C(73) C(74) -0.2(6)
C(72) C(73) C(74) C(75) -2.8(9)
C(73) C(74) C(75) C(70) 3.0(8)
